data_4518096
loop_
_publ_author_name
'Huang, Jia-Hong'
'Wang, Zhao-Yang'
'Zang, Shuang-Quan'
'Mak, Thomas C. W.'

_publ_section_title
;
 Spontaneous Resolution of Chiral Multi-Thiolate-Protected Ag30
 Nanoclusters
;
_journal_name_full 'ACS Central Science'
_journal_paper_doi 10.1021/acscentsci.0c01045
_journal_year 2020
_chemical_formula_moiety 'C166 H204 Ag30 B80 P12 S24, 4(C4 H9 N O)'
_chemical_formula_sum 'C182 H240 Ag30 B80 N4 O4 P12 S24'
_chemical_formula_weight 7789.75
_space_group_crystal_system trigonal
_space_group_IT_number 154
_space_group_name_Hall 'P 32 2"'
_space_group_name_H-M_alt 'P 32 2 1'
_atom_sites_solution_hydrogens mixed
_atom_sites_solution_primary iterative
_audit_creation_date 2020-06-08
_audit_creation_method
;
Olex2 1.2
(compiled 2018.05.29 svn.r3508 for OlexSys, GUI svn.r5506)
;
_cell_angle_alpha 90
_cell_angle_beta 90
_cell_angle_gamma 120
_cell_formula_units_Z 3
_cell_length_a 34.9242(3)
_cell_length_b 34.9242(3)
_cell_length_c 24.1417(2)
_cell_measurement_reflns_used 34515
_cell_measurement_temperature 99.98(13)
_cell_measurement_theta_max 70.6490
_cell_measurement_theta_min 2.9450
_cell_volume 25500.7(4)
_computing_cell_refinement 'CrysAlisPro 1.171.39.28b (Rigaku OD, 2015)'
_computing_data_collection 'CrysAlisPro 1.171.39.28b (Rigaku OD, 2015)'
_computing_data_reduction 'CrysAlisPro 1.171.39.28b (Rigaku OD, 2015)'
_computing_molecular_graphics 'Olex2 (Dolomanov et al., 2009)'
_computing_publication_material 'Olex2 (Dolomanov et al., 2009)'
_computing_structure_refinement 'ShelXL (Sheldrick, 2015)'
_computing_structure_solution 'olex2.solve (Bourhis et al., 2015)'
_diffrn_ambient_environment N~2~
_diffrn_ambient_temperature 99.98(13)
_diffrn_detector 'CCD plate'
_diffrn_measured_fraction_theta_full 0.998
_diffrn_measured_fraction_theta_max 0.998
_diffrn_measurement_details
;
List of Runs (angles in degrees, time in seconds):

  # Type    Start    End  Width  t~exp~   \w     \q     \k     \f   Frames
--------------------------------------------------------------------------
  1  \w    -31.00   1.00   0.50    0.50    --    0.00 -19.00 120.00   64
  2  \w    -86.00 -60.00   0.50    0.50    --    0.00 -19.00 120.00   52
  3  \w    -19.00  87.00   0.50    0.50    --    0.00  38.00 150.00  212
  4  \w     76.00 161.00   0.50    3.69    --   95.20  45.00 -90.00  170
  5  \w     47.00 128.00   0.50    3.69    --   95.20 -82.00  60.00  162
  6  \w     36.00 112.00   0.50    3.69    --   95.20 -61.00  60.00  152
  7  \w    102.00 182.00   0.50    3.69    --   95.20  45.00-120.00  160
;
_diffrn_measurement_device 'four-circle diffractometer'
_diffrn_measurement_device_type 'XtaLAB AFC12 (RINC): Kappa single'
_diffrn_measurement_method '\w scans'
_diffrn_orient_matrix_type 'CrysAlisPro convention (1999,Acta A55,543-557)'
_diffrn_orient_matrix_UB_11 -0.0359419000
_diffrn_orient_matrix_UB_12 -0.0421462000
_diffrn_orient_matrix_UB_13 -0.0286933000
_diffrn_orient_matrix_UB_21 0.0322187000
_diffrn_orient_matrix_UB_22 -0.0179609000
_diffrn_orient_matrix_UB_23 -0.0032150000
_diffrn_orient_matrix_UB_31 -0.0163324000
_diffrn_orient_matrix_UB_32 -0.0222919000
_diffrn_orient_matrix_UB_33 0.0568973000
_diffrn_radiation_monochromator graphite
_diffrn_radiation_probe x-ray
_diffrn_radiation_type CuK\a
_diffrn_radiation_wavelength 1.54184
_diffrn_reflns_av_R_equivalents 0.0432
_diffrn_reflns_av_unetI/netI 0.0491
_diffrn_reflns_Laue_measured_fraction_full 0.998
_diffrn_reflns_Laue_measured_fraction_max 0.998
_diffrn_reflns_limit_h_max 41
_diffrn_reflns_limit_h_min -22
_diffrn_reflns_limit_k_max 20
_diffrn_reflns_limit_k_min -40
_diffrn_reflns_limit_l_max 28
_diffrn_reflns_limit_l_min -26
_diffrn_reflns_number 81938
_diffrn_reflns_point_group_measured_fraction_full 0.975
_diffrn_reflns_point_group_measured_fraction_max 0.975
_diffrn_reflns_theta_full 64.998
_diffrn_reflns_theta_max 64.998
_diffrn_reflns_theta_min 2.342
_diffrn_source 'fine-focus sealed X-ray tube'
_diffrn_source_type 'Enhance (Cu) X-ray Source'
_exptl_absorpt_coefficient_mu 15.689
_exptl_absorpt_correction_T_max 1.00000
_exptl_absorpt_correction_T_min 0.05836
_exptl_absorpt_correction_type multi-scan
_exptl_absorpt_process_details
;
CrysAlisPro 1.171.39.28b (Rigaku Oxford Diffraction, 2015)
Empirical absorption correction using spherical harmonics,
 implemented in SCALE3 ABSPACK scaling algorithm.
;
_exptl_crystal_colour 'clear yellowish yellow'
_exptl_crystal_colour_lustre clear
_exptl_crystal_colour_modifier yellowish
_exptl_crystal_colour_primary yellow
_exptl_crystal_density_diffrn 1.522
_exptl_crystal_description needle
_exptl_crystal_F_000 11298
_exptl_crystal_size_max 0.12
_exptl_crystal_size_mid 0.08
_exptl_crystal_size_min 0.06
_refine_diff_density_max 0.869
_refine_diff_density_min -0.664
_refine_diff_density_rms 0.102
_refine_ls_abs_structure_details
;
 Flack x determined using 8277 quotients [(I+)-(I-)]/[(I+)+(I-)]
 (Parsons, Flack and Wagner, Acta Cryst. B69 (2013) 249-259).
;
_refine_ls_abs_structure_Flack 0.012(4)
_refine_ls_extinction_method none
_refine_ls_goodness_of_fit_ref 0.953
_refine_ls_hydrogen_treatment constr
_refine_ls_matrix_type full
_refine_ls_number_parameters 1487
_refine_ls_number_reflns 28183
_refine_ls_number_restraints 228
_refine_ls_restrained_S_all 0.958
_refine_ls_R_factor_all 0.0624
_refine_ls_R_factor_gt 0.0481
_refine_ls_shift/su_max 0.001
_refine_ls_shift/su_mean 0.000
_refine_ls_structure_factor_coef Fsqd
_refine_ls_weighting_details 'w=1/[\s^2^(Fo^2^)+(0.0869P)^2^] where P=(Fo^2^+2Fc^2^)/3'
_refine_ls_weighting_scheme calc
_refine_ls_wR_factor_gt 0.1217
_refine_ls_wR_factor_ref 0.1288
_reflns_Friedel_coverage 0.853
_reflns_Friedel_fraction_full 0.949
_reflns_Friedel_fraction_max 0.949
_reflns_number_gt 22155
_reflns_number_total 28183
_reflns_threshold_expression 'I > 2\s(I)'
_cod_data_source_file oc0c01045_si_003.cif
_cod_data_source_block exp_1131_sq
_cod_original_cell_volume 25500.7(5)
_cod_database_code 4518096
_shelx_shelxl_version_number 2018/3
_chemical_oxdiff_usercomment ' '
_shelx_space_group_comment
;
The symmetry employed for this shelxl refinement is uniquely defined
by the following loop, which should always be used as a source of
symmetry information in preference to the above space-group names.
They are only intended as comments.
;
_shelx_estimated_absorpt_t_max 0.453
_shelx_estimated_absorpt_t_min 0.089
_reflns_odcompleteness_completeness 99.96
_reflns_odcompleteness_iscentric 1
_reflns_odcompleteness_theta 66.97
_olex2_refinement_description
;
1. Fixed Uiso
 At 1.2 times of:
  All B(H) groups, All C(H) groups, All C(H,H) groups
 At 1.5 times of:
  All C(H,H,H) groups
2. Restrained distances
 C55-C54 = C56-C57
 1.39 with sigma of 0.02
 C84-N1
 2.5 with sigma of 0.02
 H84b-H87b
 2.2 with sigma of 0.04
 H88b-H91c
 2.2 with sigma of 0.04
 H5-H90a
 2.2 with sigma of 0.04
3. Uiso/Uaniso restraints and constraints
C18 \\sim C19: within 2A with sigma of 0.01 and sigma for terminal atoms of 0.02
C7 \\sim C8 \\sim B36 \\sim B39: within 2A with sigma of 0.01 and sigma for
terminal atoms of 0.02
Uanis(B17) \\sim Ueq, Uanis(B14) \\sim Ueq: with sigma of 0.01 and sigma for
terminal atoms of 0.02
Uanis(C78) \\sim Ueq, Uanis(C80) \\sim Ueq, Uanis(C76) \\sim Ueq: with sigma of
0.01 and sigma for terminal atoms of 0.02
Uanis(B15) \\sim Ueq: with sigma of 0.01 and sigma for terminal atoms of 0.02
Uanis(C81) \\sim Ueq: with sigma of 0.001 and sigma for terminal atoms of 0.002
Uanis(C56) \\sim Ueq, Uanis(B39) \\sim Ueq: with sigma of 0.01 and sigma for
terminal atoms of 0.02
Uanis(C51) \\sim Ueq: with sigma of 0.01 and sigma for terminal atoms of 0.02
Uanis(C85) \\sim Ueq: with sigma of 0.01 and sigma for terminal atoms of 0.02
Uanis(N2) \\sim Ueq, Uanis(N1) \\sim Ueq, Uanis(C89) \\sim Ueq, Uanis(C17)
\\sim Ueq, Uanis(C47) \\sim Ueq, Uanis(C79) \\sim Ueq, Uanis(C78) \\sim Ueq,
Uanis(C80) \\sim Ueq, Uanis(C90) \\sim Ueq, Uanis(C3) \\sim Ueq, Uanis(C44)
\\sim Ueq, Uanis(C73) \\sim Ueq, Uanis(B18) \\sim Ueq, Uanis(B16) \\sim Ueq,
Uanis(B19) \\sim Ueq, Uanis(C84) \\sim Ueq, Uanis(B30) \\sim Ueq, Uanis(C74)
\\sim Ueq, Uanis(C52) \\sim Ueq, Uanis(C75) \\sim Ueq: with sigma of 0.01 and
sigma for terminal atoms of 0.02
Uanis(C67) \\sim Ueq, Uanis(C16) \\sim Ueq: with sigma of 0.01 and sigma for
terminal atoms of 0.02
4. Others
 Fixed Sof: Ag16(0.5)
5.a Riding coordinates:
 C91(H91a,H91b,H91c)
5.b Secondary CH2 refined with riding coordinates:
 C21(H21a,H21b), C46(H46a,H46b), C71(H71a,H71b)
5.c Aromatic/amide H refined with riding coordinates:
 C10(H10), C11(H11), C12(H12), C13(H13), C14(H14), C16(H16), C17(H17),
 C18(H18), C19(H19), C20(H20), C22(H22), C24(H24), C25(H25), C26(H26), C27(H27),
  C28(H28), C30(H30), C31(H31), C32(H32), C33(H33), C35(H35), C36(H36),
 C37(H37), C38(H38), C39(H39), C40(H40), C42(H42), C43(H43), C44(H44), C45(H45),
  C47(H47), C49(H49), C50(H50), C51(H51), C52(H52), C53(H53), C55(H55),
 C56(H56), C57(H57), C58(H58), C60(H60), C61(H61), C62(H62), C63(H63), C64(H64),
  C66(H66), C67(H67), C68(H68), C69(H69), C70(H70), C72(H72), C73(H73),
 C74(H74), C75(H75), C76(H76), C79(H79), C78(H78), C82(H82), C81(H81), C80(H80)
5.d Fitted hexagon refined as free rotating group:
 C16(C17,C18,C19,C20,C15), C77(C72,C73,C74,C75,C76), C79(C78,C83,C82,C81,C80)
5.e Idealised Me refined as rotating group:
 C84(H84a,H84b,H84c), C86(H86a,H86b,H86c), C87(H87a,H87b,H87c), C88(H88a,H88b,
 H88c), C90(H90a,H90b,H90c)
5.f Boron cage BH refined with riding coordinates:
 C1(H1), C2(H2), C3(H3), C4(H4), C5(H5), C6(H6), C7(H7), C8(H8), B4(H4a),
 B5(H5a), B6(H6a), B7(H7a), B8(H8a), B9(H9), B10(H10a), B14(H14a), B15(H15),
 B16(H16a), B17(H17a), B18(H18a), B19(H19a), B20(H20a), B22(H22a), B23(H23),
 B25(H25a), B27(H27a), B28(H28a), B29(H29), B30(H30a), B33(H33a), B35(H35a),
 B36(H36a), B37(H37a), B38(H38a), B39(H39a), B40(H40a)
;
_platon_squeeze_void_probe_radius 1.20
_olex2_submission_special_instructions 'No special instructions were received'
_oxdiff_exptl_absorpt_empirical_details
;
Empirical correction (ABSPACK) includes:
- Absorption correction using spherical harmonics
- Frame scaling
;
_oxdiff_exptl_absorpt_empirical_full_max 7.346
_oxdiff_exptl_absorpt_empirical_full_min 0.354

loop_
_space_group_symop_operation_xyz
'x, y, z'
'-y, x-y, z+2/3'
'-x+y, -x, z+1/3'
'y, x, -z'
'x-y, -y, -z+1/3'
'-x, -x+y, -z+2/3'

loop_
_atom_site_label
_atom_site_type_symbol
_atom_site_fract_x
_atom_site_fract_y
_atom_site_fract_z
_atom_site_U_iso_or_equiv
_atom_site_adp_type
_atom_site_occupancy
_atom_site_site_symmetry_order
_atom_site_calc_flag
_atom_site_refinement_flags_posn
_atom_site_refinement_flags_adp
_atom_site_refinement_flags_occupancy
_atom_site_disorder_assembly
_atom_site_disorder_group
Ag1 Ag 0.96782(3) 0.54101(3) 0.38021(3) 0.0600(2) Uani 1 1 d . . . . .
Ag2 Ag 1.000000 0.63247(4) 0.333333 0.0605(3) Uani 1 2 d S T P . .
Ag3 Ag 1.11496(3) 0.65168(3) 0.25447(3) 0.0653(2) Uani 1 1 d . . . . .
Ag4 Ag 1.00426(3) 0.48520(3) 0.42125(4) 0.0707(2) Uani 1 1 d . . . . .
Ag5 Ag 0.98799(3) 0.66240(3) 0.44339(4) 0.0701(2) Uani 1 1 d . . . . .
Ag6 Ag 0.97545(3) 0.59606(4) 0.55246(3) 0.0739(3) Uani 1 1 d . . . . .
Ag7 Ag 0.94676(3) 0.49174(4) 0.50573(4) 0.0778(3) Uani 1 1 d . . . . .
Ag8 Ag 0.79559(3) 0.51091(4) 0.38244(4) 0.0791(3) Uani 1 1 d . . . . .
Ag9 Ag 0.86281(3) 0.61005(4) 0.35494(4) 0.0794(3) Uani 1 1 d . . . . .
Ag10 Ag 0.88243(3) 0.44860(3) 0.41328(4) 0.0781(3) Uani 1 1 d . . . . .
Ag11 Ag 1.10398(4) 0.51010(4) 0.36971(4) 0.0798(3) Uani 1 1 d . . . . .
Ag12 Ag 0.89369(4) 0.61062(4) 0.48799(5) 0.0849(3) Uani 1 1 d . . . . .
Ag13 Ag 1.02213(4) 0.69854(4) 0.55323(4) 0.0848(3) Uani 1 1 d . . . . .
Ag14 Ag 1.06596(3) 0.46675(4) 0.48403(5) 0.0887(3) Uani 1 1 d . . . . .
Ag15 Ag 0.95654(4) 0.69476(4) 0.29992(4) 0.0916(3) Uani 1 1 d . . . . .
Ag16 Ag 1.00909(19) 0.42598(12) 0.3352(6) 0.1005(18) Uani 0.5 1 d . . . A 2
S1 S 1.05910(10) 0.55021(10) 0.37024(11) 0.0599(6) Uani 1 1 d . . . . .
S2 S 1.08238(9) 0.66672(9) 0.33617(11) 0.0575(6) Uani 1 1 d . . . . .
S3 S 1.00229(9) 0.60080(10) 0.45232(11) 0.0586(6) Uani 1 1 d . . . . .
S4 S 1.02578(13) 0.40216(14) 0.42002(18) 0.0897(10) Uani 1 1 d . . . . .
S5 S 0.99306(12) 0.45941(14) 0.52383(14) 0.0807(9) Uani 1 1 d . . . . .
S6 S 0.93015(11) 0.41799(12) 0.39421(16) 0.0772(9) Uani 1 1 d . . . . .
S7 S 0.90608(10) 0.53075(11) 0.51081(12) 0.0669(7) Uani 1 1 d . . . . .
S8 S 0.81593(11) 0.45419(12) 0.41986(15) 0.0740(8) Uani 1 1 d . . . . .
S9 S 0.81656(11) 0.55489(12) 0.47178(14) 0.0761(9) Uani 1 1 d . . . . .
S10 S 0.94024(12) 0.67173(13) 0.54971(14) 0.0823(9) Uani 1 1 d . . . . .
S11 S 0.93246(12) 0.67719(12) 0.39467(13) 0.0736(8) Uani 1 1 d . . . . .
S12 S 1.03920(14) 0.74819(13) 0.46576(15) 0.0877(10) Uani 1 1 d . . . . .
P1 P 1.16832(12) 0.51116(14) 0.40880(16) 0.0792(9) Uani 1 1 d . . . . .
P2 P 1.13686(11) 0.50350(13) 0.52767(16) 0.0769(9) Uani 1 1 d . . . . .
P3 P 1.06779(11) 0.70390(13) 0.63081(13) 0.0713(8) Uani 1 1 d . . . . .
P4 P 0.99846(11) 0.60683(13) 0.64855(12) 0.0719(9) Uani 1 1 d . . . . .
P5 P 0.79631(12) 0.60785(13) 0.32232(16) 0.0794(10) Uani 1 1 d . . . . .
P6 P 0.74445(10) 0.50665(12) 0.31370(13) 0.0662(8) Uani 1 1 d . . . . .
O1 O 0.8902(4) 0.5453(5) 0.8911(4) 0.111(4) Uani 1 1 d . . . . .
O2 O 0.7032(6) 0.4211(6) 0.8024(8) 0.163(7) Uani 1 1 d . . . . .
N1 N 0.8661(9) 0.5065(9) 0.8111(10) 0.179(9) Uani 1 1 d D U . . .
N2 N 0.7138(8) 0.3781(8) 0.7447(11) 0.156(7) Uani 1 1 d . U . . .
C1 C 1.1636(6) 0.6581(8) 0.4685(8) 0.126(7) Uani 1 1 d . . . . .
H1 H 1.199563 0.672628 0.473665 0.151 Uiso 1 1 calc R . . . .
C2 C 1.1428(7) 0.6762(7) 0.5026(8) 0.108(5) Uani 1 1 d . . . . .
H2 H 1.162517 0.702035 0.533137 0.130 Uiso 1 1 calc R . . . .
C3 C 0.8974(9) 0.2956(10) 0.4875(12) 0.150(8) Uani 1 1 d . U . . .
H3 H 0.877982 0.259499 0.482587 0.180 Uiso 1 1 calc R . . . .
C4 C 0.9257(9) 0.3176(10) 0.5468(12) 0.167(10) Uani 1 1 d . . . . .
H4 H 0.924422 0.300178 0.585315 0.200 Uiso 1 1 calc R . . . .
C5 C 0.7496(8) 0.4383(9) 0.5762(10) 0.155(10) Uani 1 1 d . . . . .
H5 H 0.714724 0.417052 0.587880 0.186 Uiso 1 1 calc DR . . . .
C6 C 0.7886(7) 0.4281(8) 0.5991(9) 0.127(7) Uani 1 1 d . . . . .
H6 H 0.780876 0.400544 0.627602 0.152 Uiso 1 1 calc R . . . .
C7 C 0.9459(10) 0.8025(9) 0.4498(12) 0.154(6) Uani 1 1 d . U . . .
H7 H 0.943101 0.828905 0.428513 0.185 Uiso 1 1 calc R . . . .
C8 C 0.9110(10) 0.7730(9) 0.4869(12) 0.153(6) Uani 1 1 d . U . . .
H8 H 0.884086 0.780404 0.492809 0.184 Uiso 1 1 calc R . . . .
C9 C 1.1456(4) 0.5438(5) 0.5780(6) 0.076(4) Uani 1 1 d . . . . .
C10 C 1.1092(5) 0.5374(6) 0.6113(6) 0.088(4) Uani 1 1 d . . . . .
H10 H 1.082552 0.511055 0.607544 0.105 Uiso 1 1 calc R . . . .
C11 C 1.1114(6) 0.5677(7) 0.6481(7) 0.092(5) Uani 1 1 d . . . . .
H11 H 1.086359 0.562405 0.667979 0.110 Uiso 1 1 calc R . . . .
C12 C 1.1479(10) 0.6034(10) 0.6554(7) 0.134(9) Uani 1 1 d . . . . .
H12 H 1.149119 0.623667 0.681399 0.161 Uiso 1 1 calc R . . . .
C13 C 1.1864(8) 0.6135(8) 0.6253(9) 0.132(7) Uani 1 1 d . . . . .
H13 H 1.212650 0.639928 0.630942 0.158 Uiso 1 1 calc R . . . .
C14 C 1.1839(6) 0.5825(7) 0.5870(7) 0.107(6) Uani 1 1 d . . . . .
H14 H 1.209093 0.588313 0.567057 0.129 Uiso 1 1 calc R . . . .
C16 C 1.1207(4) 0.4217(4) 0.5617(6) 0.143(8) Uani 1 1 d . U . . .
H16 H 1.094281 0.411306 0.542337 0.172 Uiso 1 1 calc R . . . .
C17 C 1.1303(5) 0.3922(4) 0.5881(8) 0.177(10) Uani 1 1 d G U . . .
H17 H 1.110387 0.361962 0.586309 0.212 Uiso 1 1 calc R . . . .
C18 C 1.1697(6) 0.4078(5) 0.6170(8) 0.199(10) Uani 1 1 d G U . . .
H18 H 1.176203 0.387974 0.634647 0.239 Uiso 1 1 calc R . . . .
C19 C 1.1995(5) 0.4529(6) 0.6196(7) 0.171(9) Uani 1 1 d G U . . .
H19 H 1.225913 0.463331 0.639015 0.206 Uiso 1 1 calc R . . . .
C20 C 1.1899(3) 0.4825(4) 0.5933(6) 0.103(5) Uani 1 1 d G . . . .
H20 H 1.209808 0.512676 0.595044 0.123 Uiso 1 1 calc R . . . .
C15 C 1.1504(4) 0.4669(4) 0.5643(5) 0.096(5) Uani 1 1 d G . . . .
C21 C 1.1825(4) 0.5308(5) 0.4804(6) 0.075(3) Uani 1 1 d . . . . .
H21A H 1.206351 0.526227 0.492778 0.090 Uiso 1 1 calc R . . . .
H21B H 1.193198 0.562302 0.481254 0.090 Uiso 1 1 calc R . . . .
C22 C 1.2601(6) 0.5553(6) 0.3874(7) 0.098(5) Uani 1 1 d . . . . .
H22 H 1.262022 0.539472 0.417204 0.117 Uiso 1 1 calc R . . . .
C23 C 1.2190(5) 0.5485(5) 0.3730(6) 0.080(4) Uani 1 1 d . . . . .
C24 C 1.2187(6) 0.5721(7) 0.3274(7) 0.105(5) Uani 1 1 d . . . . .
H24 H 1.191975 0.568659 0.314791 0.126 Uiso 1 1 calc R . . . .
C25 C 1.2580(6) 0.6014(7) 0.2995(7) 0.099(5) Uani 1 1 d . . . . .
H25 H 1.257352 0.617740 0.269582 0.118 Uiso 1 1 calc R . . . .
C26 C 1.2958(6) 0.6054(7) 0.3161(8) 0.104(5) Uani 1 1 d . . . . .
H26 H 1.321399 0.623755 0.296324 0.125 Uiso 1 1 calc R . . . .
C27 C 1.2984(6) 0.5841(7) 0.3602(7) 0.105(5) Uani 1 1 d . . . . .
H27 H 1.325581 0.588610 0.372388 0.126 Uiso 1 1 calc R . . . .
C28 C 1.1424(7) 0.4293(7) 0.3673(10) 0.127(7) Uani 1 1 d . . . . .
H28 H 1.125724 0.435873 0.343031 0.153 Uiso 1 1 calc R . . . .
C29 C 1.1668(5) 0.4590(6) 0.4079(6) 0.086(4) Uani 1 1 d . . . . .
C30 C 1.1904(6) 0.4467(7) 0.4442(8) 0.111(6) Uani 1 1 d . . . . .
H30 H 1.207548 0.465407 0.472599 0.133 Uiso 1 1 calc R . . . .
C31 C 1.1874(8) 0.4060(8) 0.4365(11) 0.126(7) Uani 1 1 d . . . . .
H31 H 1.203081 0.398063 0.460466 0.152 Uiso 1 1 calc R . . . .
C32 C 1.1645(8) 0.3788(8) 0.3987(11) 0.123(7) Uani 1 1 d . . . . .
H32 H 1.163159 0.351591 0.396256 0.148 Uiso 1 1 calc R . . . .
C33 C 1.1421(7) 0.3896(7) 0.3620(11) 0.124(7) Uani 1 1 d . . . . .
H33 H 1.126549 0.370391 0.333186 0.149 Uiso 1 1 calc R . . . .
C34 C 1.0607(5) 0.7342(5) 0.6867(6) 0.083(4) Uani 1 1 d . . . . .
C35 C 1.0238(7) 0.7387(9) 0.6889(9) 0.132(8) Uani 1 1 d . . . . .
H35 H 1.003400 0.727340 0.660061 0.159 Uiso 1 1 calc R . . . .
C36 C 1.0163(9) 0.7584(10) 0.7301(10) 0.157(11) Uani 1 1 d . . . . .
H36 H 0.989903 0.758865 0.731074 0.188 Uiso 1 1 calc R . . . .
C37 C 1.0470(9) 0.7787(8) 0.7724(8) 0.127(7) Uani 1 1 d . . . . .
H37 H 1.042757 0.794988 0.799766 0.152 Uiso 1 1 calc R . . . .
C38 C 1.0833(7) 0.7740(6) 0.7725(7) 0.103(5) Uani 1 1 d . . . . .
H38 H 1.103739 0.786401 0.801083 0.124 Uiso 1 1 calc R . . . .
C39 C 1.0901(5) 0.7515(5) 0.7315(5) 0.084(4) Uani 1 1 d . . . . .
H39 H 1.114535 0.747573 0.733132 0.100 Uiso 1 1 calc R . . . .
C40 C 1.1452(5) 0.7622(5) 0.5772(6) 0.092(5) Uani 1 1 d . . . . .
H40 H 1.127271 0.769107 0.555837 0.111 Uiso 1 1 calc R . . . .
C41 C 1.1275(5) 0.7312(5) 0.6181(5) 0.077(4) Uani 1 1 d . . . . .
C42 C 1.1552(5) 0.7214(5) 0.6495(7) 0.087(4) Uani 1 1 d . . . . .
H42 H 1.143359 0.700924 0.678176 0.104 Uiso 1 1 calc R . . . .
C43 C 1.1998(5) 0.7419(7) 0.6384(8) 0.107(6) Uani 1 1 d . . . . .
H43 H 1.218057 0.734496 0.658169 0.128 Uiso 1 1 calc R . . . .
C44 C 1.2165(7) 0.7727(7) 0.5984(9) 0.117(6) Uani 1 1 d . U . . .
H44 H 1.246668 0.787258 0.591068 0.141 Uiso 1 1 calc R . . . .
C45 C 1.1894(7) 0.7828(5) 0.5682(8) 0.117(7) Uani 1 1 d . . . . .
H45 H 1.201703 0.804466 0.540940 0.141 Uiso 1 1 calc R . . . .
C46 C 1.0543(5) 0.6513(5) 0.6617(5) 0.079(4) Uani 1 1 d . . . . .
H46A H 1.058486 0.655341 0.701468 0.095 Uiso 1 1 calc R . . . .
H46B H 1.074854 0.642619 0.647928 0.095 Uiso 1 1 calc R . . . .
C47 C 0.9217(6) 0.6001(7) 0.6804(7) 0.106(5) Uani 1 1 d . U . . .
H47 H 0.912469 0.586476 0.646099 0.127 Uiso 1 1 calc R . . . .
C48 C 0.9635(5) 0.6165(5) 0.6949(5) 0.082(4) Uani 1 1 d . . . . .
C49 C 0.9763(5) 0.6372(5) 0.7480(5) 0.087(4) Uani 1 1 d . . . . .
H49 H 1.005643 0.649492 0.758963 0.104 Uiso 1 1 calc R . . . .
C50 C 0.9484(6) 0.6394(7) 0.7814(6) 0.099(5) Uani 1 1 d . . . . .
H50 H 0.958265 0.653863 0.815189 0.119 Uiso 1 1 calc R . . . .
C51 C 0.9048(7) 0.6209(7) 0.7678(8) 0.117(6) Uani 1 1 d . U . . .
H51 H 0.884629 0.620465 0.793270 0.140 Uiso 1 1 calc R . . . .
C52 C 0.8907(6) 0.6026(7) 0.7150(7) 0.113(6) Uani 1 1 d . U . . .
H52 H 0.861852 0.592345 0.703261 0.136 Uiso 1 1 calc R . . . .
C53 C 1.0147(5) 0.5588(6) 0.7290(6) 0.090(4) Uani 1 1 d . . . . .
H53 H 1.029774 0.585380 0.748166 0.108 Uiso 1 1 calc R . . . .
C54 C 0.9970(4) 0.5581(4) 0.6783(5) 0.072(3) Uani 1 1 d D . . . .
C55 C 0.9765(6) 0.5193(5) 0.6520(7) 0.099(5) Uani 1 1 d D . . . .
H55 H 0.964344 0.518036 0.617343 0.119 Uiso 1 1 calc R . . . .
C56 C 0.9725(7) 0.4809(7) 0.6739(7) 0.115(6) Uani 1 1 d D U . . .
H56 H 0.958777 0.454895 0.653311 0.138 Uiso 1 1 calc R . . . .
C57 C 0.9883(6) 0.4806(6) 0.7247(6) 0.101(5) Uani 1 1 d D . . . .
H57 H 0.984514 0.454605 0.740476 0.121 Uiso 1 1 calc R . . . .
C58 C 1.0106(6) 0.5208(6) 0.7526(7) 0.101(5) Uani 1 1 d . . . . .
H58 H 1.022825 0.522167 0.787243 0.121 Uiso 1 1 calc R . . . .
C59 C 0.7322(4) 0.4678(4) 0.2560(5) 0.065(3) Uani 1 1 d . . . . .
C60 C 0.7229(5) 0.4744(5) 0.2037(5) 0.083(4) Uani 1 1 d . . . . .
H60 H 0.722645 0.500293 0.195375 0.099 Uiso 1 1 calc R . . . .
C61 C 0.7137(5) 0.4435(5) 0.1619(7) 0.088(4) Uani 1 1 d . . . . .
H61 H 0.705560 0.447667 0.126783 0.105 Uiso 1 1 calc R . . . .
C62 C 0.7169(6) 0.4077(6) 0.1733(6) 0.093(5) Uani 1 1 d . . . . .
H62 H 0.712089 0.387433 0.145354 0.111 Uiso 1 1 calc R . . . .
C63 C 0.7274(5) 0.4003(5) 0.2271(7) 0.080(4) Uani 1 1 d . . . . .
H63 H 0.730131 0.375619 0.234658 0.096 Uiso 1 1 calc R . . . .
C64 C 0.7335(4) 0.4295(4) 0.2675(6) 0.074(3) Uani 1 1 d . . . . .
H64 H 0.738584 0.423949 0.303628 0.088 Uiso 1 1 calc R . . . .
C65 C 0.6908(4) 0.4900(4) 0.3442(5) 0.067(3) Uani 1 1 d . . . . .
C66 C 0.6882(5) 0.4943(6) 0.4008(6) 0.097(5) Uani 1 1 d . . . . .
H66 H 0.713485 0.504603 0.422558 0.116 Uiso 1 1 calc R . . . .
C67 C 0.6487(6) 0.4834(6) 0.4248(7) 0.102(5) Uani 1 1 d . U . . .
H67 H 0.646576 0.483391 0.463246 0.122 Uiso 1 1 calc R . . . .
C68 C 0.6128(5) 0.4728(6) 0.3936(7) 0.095(5) Uani 1 1 d . . . . .
H68 H 0.587049 0.468828 0.410164 0.113 Uiso 1 1 calc R . . . .
C69 C 0.6143(5) 0.4678(5) 0.3372(7) 0.089(4) Uani 1 1 d . . . . .
H69 H 0.589274 0.458814 0.315443 0.107 Uiso 1 1 calc R . . . .
C70 C 0.6528(4) 0.4761(4) 0.3142(6) 0.072(3) Uani 1 1 d . . . . .
H70 H 0.653725 0.472214 0.276160 0.086 Uiso 1 1 calc R . . . .
C71 C 0.7599(4) 0.5600(5) 0.2803(5) 0.072(3) Uani 1 1 d . . . . .
H71A H 0.774425 0.561771 0.245364 0.087 Uiso 1 1 calc R . . . .
H71B H 0.733192 0.560991 0.272168 0.087 Uiso 1 1 calc R . . . .
C77 C 0.8085(4) 0.6540(4) 0.2765(6) 0.101(5) Uani 1 1 d . . . . .
C72 C 0.8420(5) 0.6650(5) 0.2379(7) 0.154(10) Uani 1 1 d G . . . .
H72 H 0.857261 0.649507 0.237202 0.185 Uiso 1 1 calc R . . . .
C73 C 0.8526(5) 0.6991(6) 0.2005(7) 0.151(8) Uani 1 1 d G U . . .
H73 H 0.875014 0.706410 0.174646 0.182 Uiso 1 1 calc R . . . .
C74 C 0.8298(6) 0.7222(5) 0.2016(7) 0.158(9) Uani 1 1 d G U . . .
H74 H 0.836929 0.745016 0.176491 0.189 Uiso 1 1 calc R . . . .
C75 C 0.7964(6) 0.7112(6) 0.2402(9) 0.199(13) Uani 1 1 d G U . . .
H75 H 0.781091 0.726720 0.240892 0.239 Uiso 1 1 calc R . . . .
C76 C 0.7857(5) 0.6772(6) 0.2776(7) 0.179(11) Uani 1 1 d G U . . .
H76 H 0.763337 0.669816 0.303448 0.215 Uiso 1 1 calc R . . . .
C79 C 0.7502(5) 0.6257(6) 0.4677(4) 0.191(12) Uani 1 1 d . U . . .
H79 H 0.761694 0.635268 0.503002 0.230 Uiso 1 1 calc R . . . .
C78 C 0.7769(4) 0.6244(5) 0.4259(5) 0.133(7) Uani 1 1 d G U . . .
H78 H 0.806320 0.633173 0.433271 0.160 Uiso 1 1 calc R . . . .
C83 C 0.7597(3) 0.6101(4) 0.3732(4) 0.095(5) Uani 1 1 d G . . . .
C82 C 0.7158(4) 0.5971(4) 0.3622(4) 0.098(5) Uani 1 1 d G . . . .
H82 H 0.704319 0.587515 0.326898 0.117 Uiso 1 1 calc R . . . .
C81 C 0.6891(3) 0.5983(5) 0.4040(6) 0.115(6) Uani 1 1 d G U . . .
H81 H 0.659692 0.589610 0.396628 0.138 Uiso 1 1 calc R . . . .
C80 C 0.7063(5) 0.6126(6) 0.4567(5) 0.163(9) Uani 1 1 d G U . . .
H80 H 0.688379 0.613487 0.484681 0.196 Uiso 1 1 calc R . . . .
C84 C 0.8098(8) 0.5066(10) 0.8651(11) 0.169(10) Uani 1 1 d D U . . .
H84A H 0.795425 0.477035 0.879621 0.253 Uiso 1 1 calc GR . . . .
H84B H 0.795833 0.507096 0.831135 0.253 Uiso 1 1 calc DGR . . . .
H84C H 0.807613 0.525976 0.891515 0.253 Uiso 1 1 calc GR . . . .
C85 C 0.8606(13) 0.5227(12) 0.8538(15) 0.183(12) Uani 1 1 d . U . . .
C86 C 0.9154(7) 0.5206(8) 0.8005(10) 0.140(8) Uani 1 1 d . . . . .
H86A H 0.934109 0.547526 0.820160 0.211 Uiso 1 1 calc GR . . . .
H86B H 0.921561 0.525200 0.761591 0.211 Uiso 1 1 calc GR . . . .
H86C H 0.920897 0.497771 0.813354 0.211 Uiso 1 1 calc GR . . . .
C87 C 0.8337(8) 0.4768(10) 0.7719(9) 0.163(11) Uani 1 1 d . . . . .
H87A H 0.828174 0.493543 0.744779 0.245 Uiso 1 1 calc GR . . . .
H87B H 0.806708 0.457347 0.791003 0.245 Uiso 1 1 calc DGR . . . .
H87C H 0.844607 0.459648 0.753824 0.245 Uiso 1 1 calc GR . . . .
C88 C 0.7188(9) 0.3646(9) 0.8344(12) 0.163(10) Uani 1 1 d . . . . .
H88A H 0.746220 0.365216 0.828348 0.245 Uiso 1 1 calc GR . . . .
H88B H 0.694962 0.334534 0.834633 0.245 Uiso 1 1 calc DGR . . . .
H88C H 0.719776 0.378187 0.869377 0.245 Uiso 1 1 calc GR . . . .
C89 C 0.7112(9) 0.3903(9) 0.7875(13) 0.144(8) Uani 1 1 d . U . . .
C90 C 0.7032(11) 0.4035(13) 0.6988(13) 0.197(13) Uani 1 1 d . U . . .
H90A H 0.689313 0.384243 0.667823 0.296 Uiso 1 1 calc DGR . . . .
H90B H 0.730195 0.428904 0.686949 0.296 Uiso 1 1 calc GR . . . .
H90C H 0.683705 0.412813 0.713730 0.296 Uiso 1 1 calc GR . . . .
C91 C 0.7302(10) 0.3512(10) 0.7278(13) 0.191(13) Uani 1 1 d . . . . .
H91A H 0.761910 0.368398 0.728302 0.286 Uiso 1 1 d R . . . .
H91B H 0.720410 0.338488 0.691762 0.286 Uiso 1 1 d R . . . .
H91C H 0.720360 0.328158 0.754942 0.286 Uiso 1 1 d DR . . . .
B1 B 1.0895(5) 0.5976(5) 0.4192(5) 0.060(3) Uani 1 1 d . . . . .
B2 B 1.1023(4) 0.6526(5) 0.4018(5) 0.060(3) Uani 1 1 d . . . . .
B3 B 1.0625(5) 0.6221(5) 0.4571(5) 0.062(3) Uani 1 1 d . . . . .
B4 B 1.1432(5) 0.6382(6) 0.4044(6) 0.071(4) Uani 1 1 d . . . . .
H4A H 1.160712 0.636549 0.367386 0.086 Uiso 1 1 calc R . . . .
B5 B 1.0822(5) 0.5924(6) 0.4918(6) 0.077(4) Uani 1 1 d . . . . .
H5A H 1.059342 0.560576 0.511487 0.093 Uiso 1 1 calc R . . . .
B6 B 1.1024(5) 0.6790(5) 0.4638(6) 0.069(4) Uani 1 1 d . . . . .
H6A H 1.093107 0.704746 0.464854 0.083 Uiso 1 1 calc R . . . .
B7 B 1.0924(5) 0.6425(5) 0.5200(6) 0.073(4) Uani 1 1 d . . . . .
H7A H 1.076762 0.644441 0.558639 0.088 Uiso 1 1 calc R . . . .
B8 B 1.1509(5) 0.6881(6) 0.4334(6) 0.070(4) Uani 1 1 d . . . . .
H8A H 1.174125 0.720366 0.415133 0.084 Uiso 1 1 calc R . . . .
B9 B 1.1334(5) 0.6024(5) 0.4597(6) 0.070(4) Uani 1 1 d . . . . .
H9 H 1.145066 0.578411 0.459490 0.084 Uiso 1 1 calc R . . . .
B10 B 1.1322(6) 0.6324(7) 0.5163(7) 0.093(6) Uani 1 1 d . . . . .
H10A H 1.144059 0.626406 0.555710 0.112 Uiso 1 1 calc R . . . .
B11 B 0.9735(6) 0.3728(6) 0.4591(9) 0.097(6) Uani 1 1 d . . . . .
B12 B 0.9259(6) 0.3772(6) 0.4473(9) 0.097(6) Uani 1 1 d . . . . .
B13 B 0.9592(6) 0.4008(7) 0.5116(8) 0.095(6) Uani 1 1 d . . . . .
B14 B 0.8995(8) 0.3729(9) 0.5105(10) 0.120(7) Uani 1 1 d . U . . .
H14A H 0.882848 0.391530 0.521791 0.144 Uiso 1 1 calc R . . . .
B15 B 0.9739(7) 0.3599(7) 0.5305(8) 0.098(6) Uani 1 1 d . U . . .
H15 H 1.005578 0.369157 0.550724 0.117 Uiso 1 1 calc R . . . .
B16 B 0.9241(6) 0.3279(6) 0.4344(10) 0.095(5) Uani 1 1 d . U . . .
H16A H 0.922745 0.315968 0.391907 0.114 Uiso 1 1 calc R . . . .
B17 B 0.9526(7) 0.3165(7) 0.4868(10) 0.105(6) Uani 1 1 d . U . . .
H17A H 0.968496 0.296413 0.480397 0.127 Uiso 1 1 calc R . . . .
B18 B 0.8835(15) 0.3171(14) 0.5161(17) 0.174(13) Uani 1 1 d . U . . .
H18A H 0.849016 0.292998 0.526865 0.209 Uiso 1 1 calc R . . . .
B19 B 0.8799(7) 0.3278(7) 0.4649(10) 0.105(6) Uani 1 1 d . U . . .
H19A H 0.848090 0.316868 0.443932 0.126 Uiso 1 1 calc R . . . .
B20 B 0.9261(8) 0.3586(8) 0.5627(11) 0.111(7) Uani 1 1 d . . . . .
H20A H 0.923647 0.365847 0.606461 0.133 Uiso 1 1 calc R . . . .
B21 B 0.8492(6) 0.4974(6) 0.5402(6) 0.072(4) Uani 1 1 d . . . . .
B22 B 0.8257(6) 0.4394(6) 0.5504(7) 0.085(5) Uani 1 1 d . . . . .
H22A H 0.844313 0.422025 0.543564 0.102 Uiso 1 1 calc R . . . .
B23 B 0.8375(6) 0.4751(7) 0.6079(7) 0.092(6) Uani 1 1 d . . . . .
H23 H 0.862251 0.479114 0.638930 0.111 Uiso 1 1 calc R . . . .
B24 B 0.8060(5) 0.4589(5) 0.4935(7) 0.077(4) Uani 1 1 d . . . . .
B25 B 0.8270(6) 0.5179(7) 0.5879(7) 0.086(5) Uani 1 1 d . . . . .
H25A H 0.846489 0.551504 0.604847 0.103 Uiso 1 1 calc R . . . .
B26 B 0.8082(5) 0.5099(6) 0.5183(6) 0.076(4) Uani 1 1 d . . . . .
B27 B 0.7573(5) 0.4575(7) 0.5151(9) 0.093(6) Uani 1 1 d . . . . .
H27A H 0.731324 0.452117 0.485236 0.111 Uiso 1 1 calc R . . . .
B28 B 0.7688(6) 0.4927(8) 0.5754(7) 0.096(6) Uani 1 1 d . . . . .
H28A H 0.748808 0.507851 0.586496 0.115 Uiso 1 1 calc R . . . .
B29 B 0.7674(6) 0.4147(7) 0.5354(9) 0.097(6) Uani 1 1 d . . . . .
H29 H 0.747447 0.380483 0.520645 0.117 Uiso 1 1 calc R . . . .
B30 B 0.7915(9) 0.4770(9) 0.6233(11) 0.129(8) Uani 1 1 d . U . . .
H30A H 0.786722 0.483498 0.666566 0.154 Uiso 1 1 calc R . . . .
B31 B 0.9438(6) 0.7223(7) 0.5125(7) 0.093(6) Uani 1 1 d . . . . .
B32 B 0.9909(8) 0.7579(6) 0.4722(9) 0.103(6) Uani 1 1 d . . . . .
B33 B 0.9775(9) 0.7744(8) 0.5371(11) 0.121(8) Uani 1 1 d . . . . .
H33A H 0.997434 0.780426 0.574829 0.145 Uiso 1 1 calc R . . . .
B34 B 0.9399(6) 0.7235(6) 0.4391(8) 0.089(5) Uani 1 1 d . . . . .
B35 B 0.8968(10) 0.7187(9) 0.4826(8) 0.113(7) Uani 1 1 d . . . . .
H35A H 0.863908 0.688904 0.484216 0.136 Uiso 1 1 calc R . . . .
B36 B 0.9173(11) 0.7565(9) 0.4249(13) 0.139(6) Uani 1 1 d . U . . .
H36A H 0.897069 0.750833 0.387633 0.167 Uiso 1 1 calc R . . . .
B37 B 0.9726(9) 0.7795(8) 0.4196(9) 0.110(7) Uani 1 1 d . . . . .
H37A H 0.990421 0.790260 0.380026 0.132 Uiso 1 1 calc R . . . .
B38 B 0.9958(11) 0.8106(8) 0.4791(11) 0.130(9) Uani 1 1 d . . . . .
H38A H 1.027701 0.841630 0.478478 0.156 Uiso 1 1 calc R . . . .
B39 B 0.9540(12) 0.8014(11) 0.5169(14) 0.146(7) Uani 1 1 d . U . . .
H39A H 0.960201 0.829494 0.543617 0.175 Uiso 1 1 calc R . . . .
B40 B 0.9218(10) 0.7530(10) 0.5405(11) 0.128(9) Uani 1 1 d . . . . .
H40A H 0.903989 0.745621 0.580163 0.154 Uiso 1 1 calc R . . . .

loop_
_atom_site_aniso_label
_atom_site_aniso_U_11
_atom_site_aniso_U_22
_atom_site_aniso_U_33
_atom_site_aniso_U_23
_atom_site_aniso_U_13
_atom_site_aniso_U_12
Ag1 0.0563(4) 0.0630(5) 0.0540(4) -0.0010(4) 0.0001(4) 0.0247(4)
Ag2 0.0541(6) 0.0639(5) 0.0602(6) 0.0001(3) 0.0002(5) 0.0271(3)
Ag3 0.0591(5) 0.0734(5) 0.0546(4) -0.0032(4) 0.0006(4) 0.0265(4)
Ag4 0.0638(5) 0.0711(6) 0.0728(5) 0.0092(5) 0.0027(4) 0.0303(5)
Ag5 0.0732(5) 0.0760(6) 0.0635(5) -0.0031(4) -0.0020(4) 0.0391(5)
Ag6 0.0611(5) 0.0905(6) 0.0520(4) -0.0069(4) 0.0003(4) 0.0243(5)
Ag7 0.0630(5) 0.0983(7) 0.0741(6) 0.0048(5) 0.0014(5) 0.0418(5)
Ag8 0.0656(5) 0.1028(8) 0.0688(5) -0.0004(5) -0.0121(5) 0.0420(5)
Ag9 0.0661(5) 0.0917(7) 0.0894(6) -0.0210(6) -0.0129(5) 0.0462(5)
Ag10 0.0723(6) 0.0796(6) 0.0838(6) -0.0017(5) -0.0088(5) 0.0392(5)
Ag11 0.0774(6) 0.0959(7) 0.0829(6) -0.0085(6) -0.0084(5) 0.0560(6)
Ag12 0.0750(6) 0.0878(7) 0.0851(6) -0.0039(6) 0.0044(5) 0.0355(5)
Ag13 0.0891(7) 0.0945(7) 0.0700(6) -0.0130(5) -0.0177(5) 0.0452(6)
Ag14 0.0599(6) 0.0994(8) 0.0961(7) 0.0162(6) -0.0068(5) 0.0318(5)
Ag15 0.1101(9) 0.1037(8) 0.0732(6) -0.0013(6) 0.0039(6) 0.0626(7)
Ag16 0.112(5) 0.102(2) 0.101(2) 0.012(4) 0.016(5) 0.064(3)
S1 0.0591(16) 0.0621(16) 0.0578(15) 0.0002(13) -0.0006(13) 0.0298(13)
S2 0.0513(14) 0.0597(15) 0.0542(14) 0.0042(12) 0.0013(12) 0.0223(12)
S3 0.0540(14) 0.0660(16) 0.0508(14) -0.0015(12) 0.0005(12) 0.0262(13)
S4 0.074(2) 0.082(2) 0.101(3) 0.010(2) 0.001(2) 0.0302(18)
S5 0.0684(19) 0.106(3) 0.0726(19) 0.0187(19) 0.0035(16) 0.0473(19)
S6 0.0663(19) 0.0682(19) 0.095(2) 0.0045(17) -0.0069(17) 0.0318(16)
S7 0.0514(15) 0.079(2) 0.0573(15) 0.0051(15) -0.0018(13) 0.0232(14)
S8 0.0593(17) 0.078(2) 0.083(2) -0.0104(17) -0.0119(15) 0.0326(16)
S9 0.0710(19) 0.085(2) 0.0699(18) -0.0048(17) -0.0140(16) 0.0375(17)
S10 0.080(2) 0.096(2) 0.0721(19) -0.0138(18) -0.0084(17) 0.0445(19)
S11 0.078(2) 0.078(2) 0.0684(18) -0.0073(16) -0.0094(16) 0.0412(17)
S12 0.100(3) 0.073(2) 0.075(2) -0.0081(17) -0.0062(19) 0.0315(19)
P1 0.071(2) 0.095(3) 0.089(2) -0.003(2) -0.0024(18) 0.054(2)
P2 0.0570(18) 0.086(2) 0.088(2) 0.0068(19) -0.0038(17) 0.0352(17)
P3 0.0617(18) 0.082(2) 0.0563(16) -0.0074(16) -0.0055(14) 0.0259(16)
P4 0.0547(16) 0.090(2) 0.0493(15) -0.0012(16) -0.0002(13) 0.0195(16)
P5 0.071(2) 0.088(2) 0.094(2) -0.022(2) -0.0215(18) 0.0513(19)
P6 0.0574(17) 0.082(2) 0.0613(17) -0.0037(16) -0.0087(14) 0.0366(16)
O1 0.090(7) 0.150(11) 0.083(6) -0.028(7) -0.032(6) 0.053(7)
O2 0.194(16) 0.145(12) 0.203(16) -0.004(12) 0.043(13) 0.124(13)
N1 0.197(14) 0.172(13) 0.159(13) 0.021(11) -0.008(11) 0.086(11)
N2 0.142(12) 0.151(12) 0.168(13) -0.009(11) 0.029(10) 0.067(10)
C1 0.067(10) 0.156(18) 0.118(14) -0.023(14) 0.001(10) 0.028(11)
C2 0.112(13) 0.111(14) 0.111(13) -0.011(11) -0.009(11) 0.063(12)
C3 0.138(13) 0.138(13) 0.166(14) 0.024(11) -0.013(11) 0.062(10)
C4 0.15(2) 0.17(3) 0.16(2) 0.04(2) -0.009(18) 0.065(19)
C5 0.102(15) 0.18(2) 0.146(19) 0.059(18) 0.043(14) 0.040(16)
C6 0.096(12) 0.153(19) 0.128(15) 0.049(14) 0.040(12) 0.060(13)
C7 0.184(13) 0.131(10) 0.169(11) 0.002(9) 0.008(10) 0.095(10)
C8 0.182(13) 0.135(10) 0.170(12) -0.004(9) 0.014(10) 0.099(10)
C9 0.053(7) 0.086(9) 0.082(9) 0.022(7) 0.007(6) 0.031(7)
C10 0.080(9) 0.101(11) 0.085(9) 0.018(9) 0.013(8) 0.048(9)
C11 0.073(10) 0.122(14) 0.085(10) -0.001(10) 0.004(8) 0.052(10)
C12 0.17(2) 0.22(3) 0.071(10) -0.023(14) 0.000(13) 0.14(2)
C13 0.118(15) 0.138(17) 0.127(15) -0.052(14) -0.016(13) 0.054(14)
C14 0.079(10) 0.145(16) 0.100(11) -0.031(11) 0.007(9) 0.058(11)
C16 0.125(12) 0.146(13) 0.166(13) 0.026(10) -0.034(10) 0.074(10)
C17 0.176(15) 0.160(14) 0.212(16) 0.032(11) -0.017(12) 0.098(12)
C18 0.17(2) 0.20(2) 0.24(2) 0.04(2) -0.057(18) 0.092(17)
C19 0.138(18) 0.18(2) 0.22(2) 0.03(2) -0.052(17) 0.105(16)
C20 0.089(11) 0.127(14) 0.114(12) -0.022(11) -0.032(9) 0.070(11)
C15 0.067(9) 0.094(11) 0.116(12) 0.019(9) 0.000(8) 0.031(8)
C21 0.064(7) 0.084(9) 0.095(9) 0.003(7) -0.001(7) 0.049(7)
C22 0.092(11) 0.124(14) 0.082(9) 0.020(9) 0.016(9) 0.059(10)
C23 0.085(9) 0.109(11) 0.070(8) 0.004(8) 0.008(7) 0.065(9)
C24 0.101(13) 0.137(15) 0.096(11) -0.016(11) -0.016(10) 0.074(12)
C25 0.100(12) 0.137(15) 0.084(10) 0.016(10) 0.012(9) 0.079(12)
C26 0.107(13) 0.120(14) 0.100(12) 0.027(11) 0.033(10) 0.067(11)
C27 0.091(11) 0.148(16) 0.082(10) -0.018(11) 0.002(9) 0.064(12)
C28 0.102(13) 0.114(15) 0.17(2) -0.011(15) -0.024(14) 0.060(12)
C29 0.071(9) 0.107(11) 0.088(9) -0.005(9) 0.001(8) 0.049(9)
C30 0.109(13) 0.154(17) 0.119(13) 0.017(12) 0.010(11) 0.102(13)
C31 0.133(17) 0.134(18) 0.16(2) 0.019(16) 0.000(16) 0.105(16)
C32 0.118(16) 0.113(16) 0.17(2) -0.007(15) 0.010(15) 0.080(14)
C33 0.109(14) 0.100(13) 0.18(2) -0.008(14) 0.000(14) 0.063(12)
C34 0.082(9) 0.100(10) 0.065(8) -0.001(7) 0.001(7) 0.043(8)
C35 0.101(13) 0.19(2) 0.130(15) -0.038(16) -0.019(12) 0.091(15)
C36 0.16(2) 0.25(3) 0.127(16) -0.07(2) -0.018(16) 0.16(2)
C37 0.16(2) 0.136(17) 0.092(12) -0.022(12) 0.022(14) 0.079(16)
C38 0.113(14) 0.106(12) 0.071(9) -0.008(9) -0.004(9) 0.040(11)
C39 0.082(9) 0.101(11) 0.062(7) -0.019(7) -0.014(7) 0.042(8)
C40 0.092(10) 0.072(9) 0.070(8) -0.002(7) 0.008(8) 0.008(8)
C41 0.076(8) 0.079(9) 0.063(7) -0.003(7) 0.006(7) 0.029(7)
C42 0.065(8) 0.090(10) 0.095(10) -0.020(8) -0.017(7) 0.031(8)
C43 0.071(10) 0.113(13) 0.108(12) -0.024(11) -0.003(9) 0.026(9)
C44 0.092(10) 0.114(11) 0.119(11) -0.015(9) 0.003(9) 0.032(8)
C45 0.120(15) 0.069(9) 0.101(12) 0.003(9) 0.034(12) 0.000(10)
C46 0.076(8) 0.099(10) 0.053(6) -0.002(7) -0.003(6) 0.039(8)
C47 0.091(9) 0.135(11) 0.085(8) -0.021(8) -0.002(7) 0.051(8)
C48 0.064(8) 0.101(10) 0.064(8) 0.010(7) -0.001(6) 0.029(7)
C49 0.083(9) 0.113(11) 0.055(7) -0.012(8) -0.002(7) 0.042(9)
C50 0.091(11) 0.155(16) 0.067(8) -0.038(9) -0.017(8) 0.072(11)
C51 0.105(10) 0.144(12) 0.097(9) -0.024(9) 0.014(8) 0.059(9)
C52 0.085(9) 0.149(12) 0.096(9) -0.008(9) 0.013(8) 0.051(8)
C53 0.082(9) 0.091(11) 0.086(10) -0.002(8) -0.005(8) 0.036(8)
C54 0.062(7) 0.082(9) 0.048(6) -0.007(6) -0.004(6) 0.018(7)
C55 0.107(12) 0.091(11) 0.079(9) 0.004(9) -0.021(9) 0.035(9)
C56 0.123(11) 0.104(10) 0.094(9) 0.006(8) -0.028(8) 0.039(8)
C57 0.100(12) 0.081(10) 0.090(10) 0.013(9) -0.003(9) 0.020(9)
C58 0.112(13) 0.109(13) 0.078(9) 0.017(9) 0.009(9) 0.053(11)
C59 0.055(6) 0.079(8) 0.065(7) 0.009(6) -0.001(5) 0.036(6)
C60 0.107(11) 0.081(9) 0.058(7) -0.011(7) -0.013(7) 0.046(8)
C61 0.100(11) 0.086(10) 0.080(9) -0.008(8) -0.005(8) 0.049(9)
C62 0.104(11) 0.083(10) 0.068(9) -0.019(8) -0.004(8) 0.030(9)
C63 0.072(8) 0.058(7) 0.105(11) -0.011(7) -0.012(8) 0.028(7)
C64 0.061(7) 0.068(8) 0.089(9) 0.005(7) -0.003(7) 0.030(6)
C65 0.072(8) 0.083(8) 0.045(6) 0.004(6) -0.007(6) 0.038(7)
C66 0.074(9) 0.141(15) 0.079(9) 0.014(10) 0.000(8) 0.056(10)
C67 0.088(9) 0.137(11) 0.079(8) -0.004(8) 0.011(7) 0.055(8)
C68 0.057(8) 0.121(13) 0.105(12) 0.010(10) 0.014(8) 0.044(8)
C69 0.059(8) 0.102(11) 0.092(10) -0.016(9) -0.017(7) 0.030(8)
C70 0.060(7) 0.078(8) 0.086(9) 0.004(7) -0.009(6) 0.042(6)
C71 0.071(8) 0.091(9) 0.070(7) -0.013(7) -0.007(6) 0.052(7)
C77 0.069(9) 0.083(10) 0.156(16) -0.016(10) -0.017(10) 0.043(8)
C72 0.20(3) 0.17(2) 0.162(19) 0.044(18) 0.064(19) 0.14(2)
C73 0.156(13) 0.149(13) 0.164(14) 0.022(11) 0.012(11) 0.087(11)
C74 0.153(14) 0.157(14) 0.185(15) 0.016(11) 0.027(11) 0.093(11)
C75 0.196(17) 0.193(17) 0.224(18) 0.018(12) 0.018(12) 0.108(13)
C76 0.168(15) 0.189(16) 0.210(16) 0.019(12) -0.002(12) 0.112(12)
C79 0.182(16) 0.215(17) 0.178(16) -0.036(12) 0.009(12) 0.101(12)
C78 0.137(12) 0.155(12) 0.128(11) -0.045(10) 0.002(9) 0.088(10)
C83 0.125(13) 0.106(12) 0.085(10) -0.016(9) -0.019(9) 0.081(11)
C82 0.091(11) 0.137(14) 0.100(11) -0.001(10) 0.007(9) 0.084(11)
C81 0.115(6) 0.115(6) 0.115(6) -0.0002(14) 0.0000(14) 0.058(3)
C80 0.165(14) 0.180(14) 0.181(15) -0.026(11) 0.008(11) 0.113(12)
C84 0.138(17) 0.21(2) 0.160(17) -0.013(16) 0.014(14) 0.090(16)
C85 0.205(17) 0.175(16) 0.176(16) 0.012(12) 0.007(12) 0.100(12)
C86 0.096(13) 0.16(2) 0.149(17) 0.034(16) 0.046(13) 0.053(14)
C87 0.134(18) 0.24(3) 0.110(14) -0.066(18) -0.062(14) 0.09(2)
C88 0.18(2) 0.139(19) 0.22(3) -0.065(19) -0.07(2) 0.114(19)
C89 0.133(13) 0.139(13) 0.153(13) -0.016(11) 0.001(11) 0.062(10)
C90 0.19(2) 0.22(2) 0.18(2) 0.016(19) 0.048(17) 0.104(19)
C91 0.17(2) 0.17(2) 0.25(3) -0.04(2) 0.08(2) 0.10(2)
B1 0.061(7) 0.078(9) 0.044(6) 0.018(6) 0.005(6) 0.037(7)
B2 0.052(7) 0.059(7) 0.053(7) 0.000(6) 0.013(6) 0.015(6)
B3 0.075(9) 0.060(7) 0.044(6) -0.008(6) -0.015(6) 0.027(7)
B4 0.063(8) 0.099(11) 0.063(8) -0.008(8) -0.004(7) 0.048(8)
B5 0.054(8) 0.099(12) 0.067(8) 0.006(8) -0.005(7) 0.029(8)
B6 0.063(8) 0.064(8) 0.066(8) -0.002(7) -0.004(7) 0.021(7)
B7 0.056(8) 0.077(9) 0.061(8) -0.003(7) -0.017(6) 0.014(7)
B8 0.065(8) 0.081(10) 0.065(8) -0.002(7) -0.021(7) 0.036(8)
B9 0.066(8) 0.062(8) 0.075(9) -0.001(7) -0.005(7) 0.026(7)
B10 0.085(12) 0.107(14) 0.074(10) 0.012(10) -0.016(9) 0.038(10)
B11 0.068(10) 0.072(10) 0.126(15) 0.013(10) -0.016(10) 0.017(8)
B12 0.075(11) 0.069(10) 0.132(16) 0.017(10) 0.003(11) 0.025(9)
B13 0.079(11) 0.118(15) 0.092(12) 0.049(11) 0.017(9) 0.052(11)
B14 0.099(11) 0.124(12) 0.125(12) 0.026(10) 0.012(10) 0.047(9)
B15 0.091(10) 0.106(10) 0.100(10) 0.036(8) -0.003(8) 0.052(8)
B16 0.081(9) 0.084(9) 0.122(11) 0.012(8) -0.007(8) 0.043(8)
B17 0.098(10) 0.094(10) 0.122(12) 0.017(9) 0.004(9) 0.046(8)
B18 0.172(17) 0.171(17) 0.173(18) 0.018(13) 0.012(13) 0.081(13)
B19 0.091(10) 0.097(10) 0.122(12) 0.018(9) -0.013(9) 0.043(8)
B20 0.108(15) 0.096(14) 0.129(17) 0.040(13) 0.045(14) 0.050(13)
B21 0.085(10) 0.087(10) 0.055(8) -0.008(7) -0.005(7) 0.052(9)
B22 0.080(11) 0.090(11) 0.083(10) 0.018(9) 0.000(9) 0.042(9)
B23 0.069(9) 0.144(17) 0.068(9) 0.036(10) 0.015(8) 0.056(11)
B24 0.061(8) 0.062(8) 0.102(11) 0.034(8) 0.005(8) 0.026(7)
B25 0.085(11) 0.105(13) 0.067(9) 0.012(9) 0.006(8) 0.048(10)
B26 0.070(9) 0.108(12) 0.054(7) -0.010(8) 0.008(7) 0.045(9)
B27 0.052(8) 0.103(13) 0.111(14) 0.024(11) -0.006(9) 0.029(9)
B28 0.077(11) 0.144(18) 0.066(9) 0.006(11) 0.003(8) 0.054(12)
B29 0.056(9) 0.088(12) 0.121(15) 0.014(11) 0.012(10) 0.017(9)
B30 0.130(13) 0.135(13) 0.119(12) 0.011(10) 0.000(10) 0.065(10)
B31 0.088(12) 0.129(16) 0.078(10) -0.042(11) -0.018(9) 0.066(12)
B32 0.140(18) 0.068(10) 0.099(13) -0.022(10) -0.003(13) 0.049(12)
B33 0.15(2) 0.097(14) 0.134(17) -0.057(14) -0.035(16) 0.076(15)
B34 0.083(11) 0.067(10) 0.105(13) 0.004(9) -0.010(10) 0.029(9)
B35 0.17(2) 0.123(17) 0.088(12) -0.002(12) 0.011(14) 0.100(17)
B36 0.174(14) 0.122(11) 0.157(13) 0.002(10) 0.006(11) 0.101(10)
B37 0.15(2) 0.111(16) 0.092(12) 0.006(12) -0.016(13) 0.078(15)
B38 0.17(3) 0.076(13) 0.14(2) -0.005(13) -0.014(19) 0.064(15)
B39 0.170(12) 0.135(10) 0.160(11) -0.006(9) 0.004(9) 0.096(9)
B40 0.16(2) 0.15(2) 0.110(16) -0.019(16) 0.001(16) 0.11(2)

loop_
_atom_type_symbol
_atom_type_description
_atom_type_scat_dispersion_real
_atom_type_scat_dispersion_imag
_atom_type_scat_source
C C 0.0181 0.0091 'International Tables Vol C Tables 4.2.6.8 and 6.1.1.4'
H H 0.0000 0.0000 'International Tables Vol C Tables 4.2.6.8 and 6.1.1.4'
Ag Ag 0.1306 4.2820 'International Tables Vol C Tables 4.2.6.8 and 6.1.1.4'
B B 0.0090 0.0039 'International Tables Vol C Tables 4.2.6.8 and 6.1.1.4'
N N 0.0311 0.0180 'International Tables Vol C Tables 4.2.6.8 and 6.1.1.4'
O O 0.0492 0.0322 'International Tables Vol C Tables 4.2.6.8 and 6.1.1.4'
P P 0.2955 0.4335 'International Tables Vol C Tables 4.2.6.8 and 6.1.1.4'
S S 0.3331 0.5567 'International Tables Vol C Tables 4.2.6.8 and 6.1.1.4'

loop_
_geom_angle_atom_site_label_1
_geom_angle_atom_site_label_2
_geom_angle_atom_site_label_3
_geom_angle
_geom_angle_site_symmetry_1
_geom_angle_site_symmetry_3
_geom_angle_publ_flag
Ag1 Ag1 Ag2 60.44(2) 6_765 . ?
Ag1 Ag1 Ag7 143.39(4) 6_765 . ?
Ag1 Ag1 Ag10 135.45(3) 6_765 . ?
Ag2 Ag1 Ag7 138.10(3) . . ?
Ag2 Ag1 Ag10 145.25(4) . . ?
Ag3 Ag1 Ag1 139.36(4) 6_765 6_765 ?
Ag3 Ag1 Ag2 89.35(3) 6_765 . ?
Ag3 Ag1 Ag4 127.85(4) 6_765 . ?
Ag3 Ag1 Ag7 77.25(3) 6_765 . ?
Ag3 Ag1 Ag10 59.03(3) 6_765 . ?
Ag4 Ag1 Ag1 90.62(3) . 6_765 ?
Ag4 Ag1 Ag2 139.47(4) . . ?
Ag4 Ag1 Ag7 54.84(3) . . ?
Ag4 Ag1 Ag10 75.28(3) . . ?
Ag10 Ag1 Ag7 53.79(3) . . ?
S1 Ag1 Ag1 66.60(7) 6_765 6_765 ?
S1 Ag1 Ag2 104.04(7) 6_765 . ?
S1 Ag1 Ag3 99.15(7) 6_765 6_765 ?
S1 Ag1 Ag4 87.04(7) 6_765 . ?
S1 Ag1 Ag7 117.12(7) 6_765 . ?
S1 Ag1 Ag10 70.58(7) 6_765 . ?
S3 Ag1 Ag1 104.74(7) . 6_765 ?
S3 Ag1 Ag2 67.14(7) . . ?
S3 Ag1 Ag3 84.85(7) . 6_765 ?
S3 Ag1 Ag4 97.42(7) . . ?
S3 Ag1 Ag7 72.18(7) . . ?
S3 Ag1 Ag10 118.72(7) . . ?
S3 Ag1 S1 170.42(10) . 6_765 ?
Ag1 Ag2 Ag1 59.11(4) 6_765 . ?
Ag1 Ag2 Ag15 143.76(2) . 6_765 ?
Ag1 Ag2 Ag15 137.18(3) . . ?
Ag1 Ag2 Ag15 143.76(2) 6_765 . ?
Ag1 Ag2 Ag15 137.18(3) 6_765 6_765 ?
Ag5 Ag2 Ag1 138.05(4) 6_765 . ?
Ag5 Ag2 Ag1 89.63(3) . . ?
Ag5 Ag2 Ag1 89.63(3) 6_765 6_765 ?
Ag5 Ag2 Ag1 138.05(4) . 6_765 ?
Ag5 Ag2 Ag5 129.85(6) 6_765 . ?
Ag5 Ag2 Ag15 56.98(3) 6_765 . ?
Ag5 Ag2 Ag15 56.98(3) . 6_765 ?
Ag5 Ag2 Ag15 78.15(4) . . ?
Ag5 Ag2 Ag15 78.15(4) 6_765 6_765 ?
Ag15 Ag2 Ag15 55.45(5) . 6_765 ?
S2 Ag2 Ag1 103.04(7) . . ?
S2 Ag2 Ag1 66.80(7) 6_765 . ?
S2 Ag2 Ag1 103.04(7) 6_765 6_765 ?
S2 Ag2 Ag1 66.80(7) . 6_765 ?
S2 Ag2 Ag5 86.76(6) 6_765 . ?
S2 Ag2 Ag5 97.96(7) . . ?
S2 Ag2 Ag5 97.96(7) 6_765 6_765 ?
S2 Ag2 Ag5 86.76(6) . 6_765 ?
S2 Ag2 Ag15 119.13(8) 6_765 6_765 ?
S2 Ag2 Ag15 71.61(7) 6_765 . ?
S2 Ag2 Ag15 71.61(7) . 6_765 ?
S2 Ag2 Ag15 119.13(8) . . ?
S2 Ag2 S2 168.89(15) . 6_765 ?
Ag1 Ag3 Ag9 117.17(4) 6_765 6_765 ?
Ag1 Ag3 Ag10 65.25(3) 6_765 6_765 ?
Ag1 Ag3 Ag12 115.96(4) 6_765 6_765 ?
Ag8 Ag3 Ag1 147.30(4) 6_765 6_765 ?
Ag8 Ag3 Ag9 60.16(3) 6_765 6_765 ?
Ag8 Ag3 Ag10 101.95(4) 6_765 6_765 ?
Ag8 Ag3 Ag12 92.73(4) 6_765 6_765 ?
Ag10 Ag3 Ag9 152.22(4) 6_765 6_765 ?
Ag10 Ag3 Ag12 142.43(4) 6_765 6_765 ?
Ag12 Ag3 Ag9 63.94(3) 6_765 6_765 ?
S2 Ag3 Ag1 69.06(7) . 6_765 ?
S2 Ag3 Ag8 94.27(7) . 6_765 ?
S2 Ag3 Ag9 49.74(7) . 6_765 ?
S2 Ag3 Ag10 117.50(8) . 6_765 ?
S2 Ag3 Ag12 95.29(8) . 6_765 ?
S2 Ag3 S7 138.97(10) . 6_765 ?
S2 Ag3 S8 130.11(11) . 6_765 ?
S7 Ag3 Ag1 86.12(8) 6_765 6_765 ?
S7 Ag3 Ag8 121.58(8) 6_765 6_765 ?
S7 Ag3 Ag9 130.06(9) 6_765 6_765 ?
S7 Ag3 Ag10 76.76(9) 6_765 6_765 ?
S7 Ag3 Ag12 66.15(9) 6_765 6_765 ?
S7 Ag3 S8 89.36(11) 6_765 6_765 ?
S8 Ag3 Ag1 114.10(8) 6_765 6_765 ?
S8 Ag3 Ag8 55.12(8) 6_765 6_765 ?
S8 Ag3 Ag9 115.12(8) 6_765 6_765 ?
S8 Ag3 Ag10 49.86(8) 6_765 6_765 ?
S8 Ag3 Ag12 121.46(8) 6_765 6_765 ?
Ag1 Ag4 Ag11 115.58(4) . . ?
Ag1 Ag4 Ag16 108.88(17) . 6_765 ?
Ag1 Ag4 Ag16 114.26(19) . . ?
Ag7 Ag4 Ag1 69.47(3) . . ?
Ag7 Ag4 Ag11 152.76(4) . . ?
Ag7 Ag4 Ag14 105.13(4) . . ?
Ag7 Ag4 Ag16 143.95(13) . . ?
Ag7 Ag4 Ag16 134.50(14) . 6_765 ?
Ag14 Ag4 Ag1 155.37(5) . . ?
Ag14 Ag4 Ag11 58.33(3) . . ?
Ag14 Ag4 Ag16 84.62(17) . . ?
Ag14 Ag4 Ag16 92.10(15) . 6_765 ?
Ag16 Ag4 Ag11 61.01(12) . . ?
Ag16 Ag4 Ag11 71.19(12) 6_765 . ?
S1 Ag4 Ag1 67.54(7) . . ?
S1 Ag4 Ag7 121.54(8) . . ?
S1 Ag4 Ag11 49.30(7) . . ?
S1 Ag4 Ag14 98.20(8) . . ?
S1 Ag4 Ag16 90.20(18) . . ?
S1 Ag4 Ag16 96.3(2) . 6_765 ?
S1 Ag4 S5 135.55(12) . . ?
S1 Ag4 S6 133.26(11) . . ?
S5 Ag4 Ag1 120.29(9) . . ?
S5 Ag4 Ag7 51.49(9) . . ?
S5 Ag4 Ag11 113.44(8) . . ?
S5 Ag4 Ag14 55.63(8) . . ?
S5 Ag4 Ag16 118.2(2) . . ?
S5 Ag4 Ag16 117.6(2) . 6_765 ?
S6 Ag4 Ag1 87.03(8) . . ?
S6 Ag4 Ag7 80.33(9) . . ?
S6 Ag4 Ag11 125.56(10) . . ?
S6 Ag4 Ag14 116.33(9) . . ?
S6 Ag4 Ag16 54.46(15) . 6_765 ?
S6 Ag4 Ag16 64.55(14) . . ?
S6 Ag4 S5 90.99(12) . . ?
Ag2 Ag5 Ag12 114.12(4) . . ?
Ag2 Ag5 Ag15 67.45(4) . 6_765 ?
Ag13 Ag5 Ag2 150.17(4) . . ?
Ag13 Ag5 Ag12 91.26(4) . . ?
Ag13 Ag5 Ag15 103.51(4) . 6_765 ?
Ag15 Ag5 Ag12 140.09(5) 6_765 . ?
S3 Ag5 Ag2 69.02(7) . . ?
S3 Ag5 Ag12 94.71(8) . . ?
S3 Ag5 Ag13 94.66(7) . . ?
S3 Ag5 Ag15 120.19(8) . 6_765 ?
S3 Ag5 S11 137.18(11) . . ?
S3 Ag5 S12 130.73(12) . . ?
S11 Ag5 Ag2 85.03(8) . . ?
S11 Ag5 Ag12 64.87(9) . . ?
S11 Ag5 Ag13 121.45(8) . . ?
S11 Ag5 Ag15 75.91(9) . 6_765 ?
S11 Ag5 S12 90.95(13) . . ?
S12 Ag5 Ag2 116.40(9) . . ?
S12 Ag5 Ag12 120.86(10) . . ?
S12 Ag5 Ag13 55.34(8) . . ?
S12 Ag5 Ag15 50.27(8) . 6_765 ?
S3 Ag6 Ag13 88.11(7) . . ?
S7 Ag6 Ag13 138.32(9) . . ?
S7 Ag6 S3 80.80(10) . . ?
P4 Ag6 Ag13 82.71(10) . . ?
P4 Ag6 S3 144.04(11) . . ?
P4 Ag6 S7 127.38(11) . . ?
Ag4 Ag7 Ag1 55.68(3) . . ?
Ag4 Ag7 Ag10 79.27(4) . . ?
Ag10 Ag7 Ag1 60.25(3) . . ?
S5 Ag7 Ag1 111.83(9) . . ?
S5 Ag7 Ag4 56.74(9) . . ?
S5 Ag7 Ag10 114.05(11) . . ?
S7 Ag7 Ag1 78.33(8) . . ?
S7 Ag7 Ag4 133.98(8) . . ?
S7 Ag7 Ag10 79.40(8) . . ?
S7 Ag7 S5 165.77(13) . . ?
Ag3 Ag8 Ag9 67.05(3) 6_765 . ?
S8 Ag8 Ag3 58.68(8) . 6_765 ?
S8 Ag8 Ag9 125.54(8) . . ?
S9 Ag8 Ag3 70.00(8) . 6_765 ?
S9 Ag8 Ag9 71.38(9) . . ?
S9 Ag8 S8 93.46(12) . . ?
P6 Ag8 Ag3 148.71(9) . 6_765 ?
P6 Ag8 Ag9 92.60(9) . . ?
P6 Ag8 S8 132.87(12) . . ?
P6 Ag8 S9 127.58(12) . . ?
Ag8 Ag9 Ag3 52.79(3) . 6_765 ?
S2 Ag9 Ag3 47.27(7) 6_765 6_765 ?
S2 Ag9 Ag8 86.54(7) 6_765 . ?
S2 Ag9 S11 82.73(10) 6_765 . ?
S11 Ag9 Ag3 93.92(8) . 6_765 ?
S11 Ag9 Ag8 140.56(9) . . ?
P5 Ag9 Ag3 134.55(11) . 6_765 ?
P5 Ag9 Ag8 81.77(11) . . ?
P5 Ag9 S2 142.17(11) . 6_765 ?
P5 Ag9 S11 127.26(13) . . ?
Ag1 Ag10 Ag11 88.30(3) . 6_765 ?
Ag3 Ag10 Ag1 55.71(3) 6_765 . ?
Ag3 Ag10 Ag11 120.51(4) 6_765 6_765 ?
Ag7 Ag10 Ag1 65.96(3) . . ?
Ag7 Ag10 Ag3 82.02(4) . 6_765 ?
Ag7 Ag10 Ag11 128.20(4) . 6_765 ?
S6 Ag10 Ag1 84.18(9) . . ?
S6 Ag10 Ag3 139.90(9) . 6_765 ?
S6 Ag10 Ag7 81.67(9) . . ?
S6 Ag10 Ag11 50.26(9) . 6_765 ?
S8 Ag10 Ag1 112.32(9) . . ?
S8 Ag10 Ag3 57.61(9) . 6_765 ?
S8 Ag10 Ag7 114.75(9) . . ?
S8 Ag10 Ag11 116.55(9) . 6_765 ?
S8 Ag10 S6 160.02(13) . . ?
Ag10 Ag11 Ag4 106.77(4) 6_765 . ?
Ag14 Ag11 Ag4 54.05(3) . . ?
Ag14 Ag11 Ag10 159.85(4) . 6_765 ?
Ag14 Ag11 Ag16 78.1(2) . . ?
Ag16 Ag11 Ag4 53.68(18) . . ?
S1 Ag11 Ag4 46.18(7) . . ?
S1 Ag11 Ag10 68.23(7) . 6_765 ?
S1 Ag11 Ag14 91.87(7) . . ?
S1 Ag11 Ag16 82.53(9) . . ?
S6 Ag11 Ag4 89.78(8) 6_765 . ?
S6 Ag11 Ag10 46.67(8) 6_765 6_765 ?
S6 Ag11 Ag14 130.01(9) 6_765 . ?
S6 Ag11 Ag16 52.0(3) 6_765 . ?
S6 Ag11 S1 81.53(10) 6_765 . ?
P1 Ag11 Ag4 133.65(10) . . ?
P1 Ag11 Ag10 117.59(11) . 6_765 ?
P1 Ag11 Ag14 80.12(10) . . ?
P1 Ag11 Ag16 129.26(14) . . ?
P1 Ag11 S1 143.48(12) . . ?
P1 Ag11 S6 130.33(13) . 6_765 ?
Ag5 Ag12 Ag3 84.88(4) . 6_765 ?
S9 Ag12 Ag3 68.06(9) . 6_765 ?
S9 Ag12 Ag5 148.16(10) . . ?
S10 Ag12 Ag3 147.86(10) . 6_765 ?
S10 Ag12 Ag5 69.36(9) . . ?
S10 Ag12 S9 141.53(13) . . ?
Ag5 Ag13 Ag6 68.34(3) . . ?
S10 Ag13 Ag5 70.60(8) . . ?
S10 Ag13 Ag6 74.21(10) . . ?
S10 Ag13 S12 93.41(14) . . ?
S12 Ag13 Ag5 57.34(8) . . ?
S12 Ag13 Ag6 125.18(9) . . ?
P3 Ag13 Ag5 148.36(11) . . ?
P3 Ag13 Ag6 92.28(10) . . ?
P3 Ag13 S10 129.67(12) . . ?
P3 Ag13 S12 131.08(13) . . ?
Ag4 Ag14 Ag11 67.61(3) . . ?
S4 Ag14 Ag4 74.87(10) . . ?
S4 Ag14 Ag11 78.55(10) . . ?
S4 Ag14 S5 93.37(14) . . ?
S5 Ag14 Ag4 55.18(8) . . ?
S5 Ag14 Ag11 122.19(9) . . ?
P2 Ag14 Ag4 141.37(11) . . ?
P2 Ag14 Ag11 93.11(10) . . ?
P2 Ag14 S4 135.96(14) . . ?
P2 Ag14 S5 126.02(14) . . ?
Ag5 Ag15 Ag2 55.57(3) 6_765 . ?
Ag5 Ag15 Ag15 81.17(5) 6_765 6_765 ?
Ag15 Ag15 Ag2 62.28(2) 6_765 . ?
S11 Ag15 Ag2 79.51(9) . . ?
S11 Ag15 Ag5 135.05(10) . 6_765 ?
S11 Ag15 Ag15 76.17(9) . 6_765 ?
S11 Ag15 S12 164.56(14) . 6_765 ?
S12 Ag15 Ag2 111.85(10) 6_765 . ?
S12 Ag15 Ag5 57.52(9) 6_765 6_765 ?
S12 Ag15 Ag15 117.98(12) 6_765 6_765 ?
Ag4 Ag16 Ag4 88.83(8) . 6_765 ?
Ag4 Ag16 Ag11 91.19(15) 6_765 . ?
Ag4 Ag16 Ag11 65.31(17) . . ?
Ag16 Ag16 Ag4 94(2) 6_765 . ?
Ag16 Ag16 Ag11 155.9(9) 6_765 . ?
Ag16 Ag16 S4 110(3) 6_765 . ?
S4 Ag16 Ag4 71.0(3) 6_765 6_765 ?
S4 Ag16 Ag4 75.7(4) . . ?
S4 Ag16 Ag4 148.2(2) 6_765 . ?
S4 Ag16 Ag4 163.5(4) . 6_765 ?
S4 Ag16 Ag11 136.8(4) 6_765 . ?
S4 Ag16 Ag11 77.2(3) . . ?
S4 Ag16 S4 125.4(2) . 6_765 ?
S4 Ag16 S6 123.0(3) . 6_765 ?
S6 Ag16 Ag4 52.6(2) 6_765 6_765 ?
S6 Ag16 Ag4 97.68(14) 6_765 . ?
S6 Ag16 Ag11 50.54(12) 6_765 . ?
S6 Ag16 S4 89.5(5) 6_765 6_765 ?
Ag1 S1 Ag11 126.46(12) 6_765 . ?
Ag4 S1 Ag1 117.07(12) . 6_765 ?
Ag4 S1 Ag11 84.52(10) . . ?
B1 S1 Ag1 111.2(4) . 6_765 ?
B1 S1 Ag4 109.7(4) . . ?
B1 S1 Ag11 104.7(4) . . ?
Ag2 S2 Ag9 124.65(12) . 6_765 ?
Ag3 S2 Ag2 114.80(11) . . ?
Ag3 S2 Ag9 82.99(9) . 6_765 ?
B2 S2 Ag2 112.5(4) . . ?
B2 S2 Ag3 110.3(4) . . ?
B2 S2 Ag9 108.0(4) . 6_765 ?
Ag1 S3 Ag6 126.17(12) . . ?
Ag5 S3 Ag1 116.42(11) . . ?
Ag5 S3 Ag6 84.91(9) . . ?
B3 S3 Ag1 110.7(4) . . ?
B3 S3 Ag5 109.9(5) . . ?
B3 S3 Ag6 105.8(4) . . ?
Ag14 S4 Ag16 115.47(19) . 6_765 ?
Ag16 S4 Ag14 109.8(2) . . ?
B11 S4 Ag14 97.9(7) . . ?
B11 S4 Ag16 106.6(7) . . ?
B11 S4 Ag16 95.6(7) . 6_765 ?
Ag4 S5 Ag14 69.18(9) . . ?
Ag7 S5 Ag4 71.78(10) . . ?
Ag7 S5 Ag14 136.95(15) . . ?
B13 S5 Ag4 97.9(6) . . ?
B13 S5 Ag7 106.7(6) . . ?
B13 S5 Ag14 96.0(6) . . ?
Ag4 S6 Ag11 123.72(15) . 6_765 ?
Ag4 S6 Ag16 72.92(19) . 6_765 ?
Ag10 S6 Ag4 98.60(13) . . ?
Ag10 S6 Ag11 83.07(11) . 6_765 ?
Ag10 S6 Ag16 148.5(2) . 6_765 ?
Ag11 S6 Ag16 77.5(3) 6_765 6_765 ?
B12 S6 Ag4 100.6(6) . . ?
B12 S6 Ag10 113.2(7) . . ?
B12 S6 Ag11 130.6(7) . 6_765 ?
B12 S6 Ag16 98.2(7) . 6_765 ?
Ag3 S7 Ag6 118.71(13) 6_765 . ?
Ag7 S7 Ag3 106.01(12) . 6_765 ?
Ag7 S7 Ag6 87.76(10) . . ?
B21 S7 Ag3 98.4(5) . 6_765 ?
B21 S7 Ag6 130.0(5) . . ?
B21 S7 Ag7 114.2(5) . . ?
Ag8 S8 Ag3 66.19(9) . 6_765 ?
Ag10 S8 Ag3 72.52(9) . 6_765 ?
Ag10 S8 Ag8 132.83(15) . . ?
B24 S8 Ag3 94.6(5) . 6_765 ?
B24 S8 Ag8 97.7(5) . . ?
B24 S8 Ag10 107.5(5) . . ?
Ag12 S9 Ag8 119.28(15) . . ?
B26 S9 Ag8 97.3(5) . . ?
B26 S9 Ag12 103.0(5) . . ?
Ag12 S10 Ag13 118.73(15) . . ?
B31 S10 Ag12 103.1(5) . . ?
B31 S10 Ag13 97.7(6) . . ?
Ag5 S11 Ag9 117.27(14) . . ?
Ag15 S11 Ag5 106.71(14) . . ?
Ag15 S11 Ag9 85.92(11) . . ?
B34 S11 Ag5 97.0(6) . . ?
B34 S11 Ag9 132.0(6) . . ?
B34 S11 Ag15 116.7(6) . . ?
Ag13 S12 Ag5 67.33(10) . . ?
Ag15 S12 Ag5 72.21(10) 6_765 . ?
Ag15 S12 Ag13 135.37(17) 6_765 . ?
B32 S12 Ag5 93.5(6) . . ?
B32 S12 Ag13 97.2(7) . . ?
B32 S12 Ag15 103.4(7) . 6_765 ?
C21 P1 Ag11 116.7(4) . . ?
C23 P1 Ag11 113.0(5) . . ?
C23 P1 C21 101.3(7) . . ?
C29 P1 Ag11 115.1(5) . . ?
C29 P1 C21 104.8(7) . . ?
C29 P1 C23 104.3(7) . . ?
C9 P2 Ag14 116.8(5) . . ?
C9 P2 C15 103.1(6) . . ?
C9 P2 C21 105.1(7) . . ?
C15 P2 Ag14 113.9(4) . . ?
C21 P2 Ag14 114.2(5) . . ?
C21 P2 C15 102.1(6) . . ?
C34 P3 Ag13 110.3(5) . . ?
C34 P3 C41 105.8(7) . . ?
C34 P3 C46 104.1(7) . . ?
C41 P3 Ag13 116.6(5) . . ?
C46 P3 Ag13 114.5(4) . . ?
C46 P3 C41 104.4(7) . . ?
C46 P4 Ag6 115.6(4) . . ?
C46 P4 C54 104.3(6) . . ?
C48 P4 Ag6 114.8(5) . . ?
C48 P4 C46 105.5(7) . . ?
C48 P4 C54 103.0(6) . . ?
C54 P4 Ag6 112.3(4) . . ?
C71 P5 Ag9 115.5(4) . . ?
C71 P5 C77 102.8(7) . . ?
C77 P5 Ag9 111.9(5) . . ?
C83 P5 Ag9 117.9(4) . . ?
C83 P5 C71 103.6(6) . . ?
C83 P5 C77 103.4(6) . . ?
C59 P6 Ag8 117.6(4) . . ?
C59 P6 C71 104.9(6) . . ?
C65 P6 Ag8 111.0(4) . . ?
C65 P6 C59 104.4(6) . . ?
C65 P6 C71 103.5(6) . . ?
C71 P6 Ag8 114.1(4) . . ?
C85 N1 C86 113(3) . . ?
C85 N1 C87 129(3) . . ?
C87 N1 C86 118(2) . . ?
C89 N2 C90 110(3) . . ?
C89 N2 C91 131(3) . . ?
C91 N2 C90 118(3) . . ?
C2 C1 H1 116.4 . . ?
C2 C1 B4 119.9(17) . . ?
C2 C1 B8 69.0(15) . . ?
C2 C1 B9 114.4(15) . . ?
C2 C1 B10 57.0(13) . . ?
B4 C1 H1 116.1 . . ?
B8 C1 H1 112.9 . . ?
B8 C1 B4 65.2(11) . . ?
B8 C1 B9 118.2(13) . . ?
B9 C1 H1 117.1 . . ?
B9 C1 B4 61.7(10) . . ?
B10 C1 H1 120.2 . . ?
B10 C1 B4 114.5(14) . . ?
B10 C1 B8 115.8(17) . . ?
B10 C1 B9 64.6(13) . . ?
C1 C2 H2 119.7 . . ?
C1 C2 B6 108.7(15) . . ?
C1 C2 B7 115.8(17) . . ?
C1 C2 B8 59.3(13) . . ?
B6 C2 H2 120.7 . . ?
B7 C2 H2 115.7 . . ?
B7 C2 B6 64.0(10) . . ?
B7 C2 B8 114.9(13) . . ?
B8 C2 H2 119.7 . . ?
B8 C2 B6 60.0(9) . . ?
B10 C2 C1 64.8(15) . . ?
B10 C2 H2 116.5 . . ?
B10 C2 B6 113.8(16) . . ?
B10 C2 B7 63.3(14) . . ?
B10 C2 B8 114.2(16) . . ?
C4 C3 H3 119.8 . . ?
B16 C3 H3 120.9 . . ?
B16 C3 C4 110.2(19) . . ?
B16 C3 B17 64.2(14) . . ?
B17 C3 H3 114.3 . . ?
B17 C3 C4 62.0(16) . . ?
B18 C3 H3 122.1 . . ?
B18 C3 C4 65(3) . . ?
B18 C3 B16 106(3) . . ?
B18 C3 B17 116(3) . . ?
B18 C3 B19 52(2) . . ?
B19 C3 H3 121.9 . . ?
B19 C3 C4 108(2) . . ?
B19 C3 B16 63.0(14) . . ?
B19 C3 B17 116.4(19) . . ?
C3 C4 H4 127.8 . . ?
C3 C4 B17 58.9(16) . . ?
B15 C4 C3 108(2) . . ?
B15 C4 H4 116.1 . . ?
B15 C4 B17 59.8(15) . . ?
B15 C4 B18 114(2) . . ?
B17 C4 H4 124.3 . . ?
B18 C4 C3 45.2(17) . . ?
B18 C4 H4 126.1 . . ?
B18 C4 B17 97(2) . . ?
B20 C4 C3 112(2) . . ?
B20 C4 H4 107.2 . . ?
B20 C4 B15 71.4(18) . . ?
B20 C4 B17 120(2) . . ?
B20 C4 B18 73(2) . . ?
C6 C5 H5 121.2 . . ?
C6 C5 B28 110.0(18) . . ?
C6 C5 B30 60.6(15) . . ?
B27 C5 H5 114.8 . . ?
B27 C5 C6 114.5(17) . . ?
B27 C5 B28 67.8(14) . . ?
B27 C5 B29 67.4(15) . . ?
B27 C5 B30 111.4(17) . . ?
B28 C5 H5 116.8 . . ?
B28 C5 B30 56.2(14) . . ?
B29 C5 H5 113.3 . . ?
B29 C5 C6 61.5(16) . . ?
B29 C5 B28 122.8(16) . . ?
B29 C5 B30 113.2(18) . . ?
B30 C5 H5 123.5 . . ?
C5 C6 H6 121.7 . . ?
C5 C6 B23 111.7(18) . . ?
C5 C6 B29 57.2(14) . . ?
C5 C6 B30 63.8(16) . . ?
B22 C6 C5 109.9(15) . . ?
B22 C6 H6 118.4 . . ?
B22 C6 B23 64.2(11) . . ?
B22 C6 B29 66.0(12) . . ?
B22 C6 B30 110.3(17) . . ?
B23 C6 H6 117.3 . . ?
B23 C6 B30 58.3(14) . . ?
B29 C6 H6 116.8 . . ?
B29 C6 B23 118.5(14) . . ?
B29 C6 B30 112.2(17) . . ?
B30 C6 H6 120.8 . . ?
C8 C7 H7 119.3 . . ?
C8 C7 B36 68(2) . . ?
C8 C7 B37 114(2) . . ?
C8 C7 B38 106(2) . . ?
C8 C7 B39 57.9(19) . . ?
B36 C7 H7 114.5 . . ?
B36 C7 B37 63.3(17) . . ?
B36 C7 B38 113(2) . . ?
B36 C7 B39 113(2) . . ?
B37 C7 H7 120.2 . . ?
B37 C7 B38 60.6(15) . . ?
B38 C7 H7 123.1 . . ?
B39 C7 H7 124.5 . . ?
B39 C7 B37 106(2) . . ?
B39 C7 B38 56.1(17) . . ?
C7 C8 H8 115.3 . . ?
C7 C8 B35 115(2) . . ?
C7 C8 B36 58.5(18) . . ?
C7 C8 B39 68(2) . . ?
C7 C8 B40 121(3) . . ?
B35 C8 H8 117.5 . . ?
B36 C8 H8 118.6 . . ?
B36 C8 B35 64.8(15) . . ?
B39 C8 H8 118.0 . . ?
B39 C8 B35 113(2) . . ?
B39 C8 B36 114(3) . . ?
B39 C8 B40 62(2) . . ?
B40 C8 H8 114.4 . . ?
B40 C8 B35 64.1(15) . . ?
B40 C8 B36 118.2(19) . . ?
C10 C9 P2 118.6(11) . . ?
C14 C9 P2 126.3(11) . . ?
C14 C9 C10 115.0(15) . . ?
C9 C10 H10 118.3 . . ?
C11 C10 C9 123.5(16) . . ?
C11 C10 H10 118.3 . . ?
C10 C11 H11 120.2 . . ?
C12 C11 C10 119.5(18) . . ?
C12 C11 H11 120.2 . . ?
C11 C12 H12 118.8 . . ?
C11 C12 C13 122(2) . . ?
C13 C12 H12 118.8 . . ?
C12 C13 H13 121.1 . . ?
C14 C13 C12 118(2) . . ?
C14 C13 H13 121.1 . . ?
C9 C14 C13 121.6(17) . . ?
C9 C14 H14 119.2 . . ?
C13 C14 H14 119.2 . . ?
C17 C16 H16 120.0 . . ?
C17 C16 C15 120.0 . . ?
C15 C16 H16 120.0 . . ?
C16 C17 H17 120.0 . . ?
C18 C17 C16 120.0 . . ?
C18 C17 H17 120.0 . . ?
C17 C18 H18 120.0 . . ?
C17 C18 C19 120.0 . . ?
C19 C18 H18 120.0 . . ?
C18 C19 H19 120.0 . . ?
C20 C19 C18 120.0 . . ?
C20 C19 H19 120.0 . . ?
C19 C20 H20 120.0 . . ?
C19 C20 C15 120.0 . . ?
C15 C20 H20 120.0 . . ?
C16 C15 P2 118.0(7) . . ?
C20 C15 P2 122.0(7) . . ?
C20 C15 C16 120.0 . . ?
P1 C21 H21A 108.9 . . ?
P1 C21 H21B 108.9 . . ?
P2 C21 P1 113.5(8) . . ?
P2 C21 H21A 108.9 . . ?
P2 C21 H21B 108.9 . . ?
H21A C21 H21B 107.7 . . ?
C23 C22 H22 118.1 . . ?
C27 C22 H22 118.1 . . ?
C27 C22 C23 123.7(16) . . ?
C22 C23 P1 124.4(12) . . ?
C22 C23 C24 114.6(15) . . ?
C24 C23 P1 121.0(12) . . ?
C23 C24 H24 119.4 . . ?
C23 C24 C25 121.3(16) . . ?
C25 C24 H24 119.4 . . ?
C24 C25 H25 120.1 . . ?
C26 C25 C24 119.7(17) . . ?
C26 C25 H25 120.1 . . ?
C25 C26 H26 119.1 . . ?
C25 C26 C27 121.9(18) . . ?
C27 C26 H26 119.1 . . ?
C22 C27 H27 120.7 . . ?
C26 C27 C22 118.7(17) . . ?
C26 C27 H27 120.7 . . ?
C29 C28 H28 119.6 . . ?
C29 C28 C33 121(2) . . ?
C33 C28 H28 119.6 . . ?
C28 C29 P1 117.8(14) . . ?
C28 C29 C30 116.9(18) . . ?
C30 C29 P1 125.2(14) . . ?
C29 C30 H30 120.9 . . ?
C31 C30 C29 118(2) . . ?
C31 C30 H30 120.9 . . ?
C30 C31 H31 117.9 . . ?
C32 C31 C30 124(2) . . ?
C32 C31 H31 117.9 . . ?
C31 C32 H32 120.1 . . ?
C31 C32 C33 120(2) . . ?
C33 C32 H32 120.1 . . ?
C28 C33 H33 119.9 . . ?
C32 C33 C28 120(2) . . ?
C32 C33 H33 119.9 . . ?
C35 C34 P3 120.4(13) . . ?
C35 C34 C39 116.5(15) . . ?
C39 C34 P3 122.9(12) . . ?
C34 C35 H35 118.8 . . ?
C36 C35 C34 122(2) . . ?
C36 C35 H35 118.8 . . ?
C35 C36 H36 119.3 . . ?
C35 C36 C37 121(2) . . ?
C37 C36 H36 119.3 . . ?
C36 C37 H37 121.1 . . ?
C38 C37 C36 117.9(18) . . ?
C38 C37 H37 121.1 . . ?
C37 C38 H38 119.5 . . ?
C37 C38 C39 121.0(18) . . ?
C39 C38 H38 119.5 . . ?
C34 C39 H39 119.7 . . ?
C38 C39 C34 120.6(16) . . ?
C38 C39 H39 119.7 . . ?
C41 C40 H40 120.6 . . ?
C45 C40 H40 120.6 . . ?
C45 C40 C41 118.8(18) . . ?
C40 C41 P3 118.7(12) . . ?
C40 C41 C42 119.4(14) . . ?
C42 C41 P3 121.8(11) . . ?
C41 C42 H42 119.7 . . ?
C43 C42 C41 120.5(17) . . ?
C43 C42 H42 119.7 . . ?
C42 C43 H43 120.6 . . ?
C44 C43 C42 119(2) . . ?
C44 C43 H43 120.6 . . ?
C43 C44 H44 119.7 . . ?
C43 C44 C45 120.6(19) . . ?
C45 C44 H44 119.7 . . ?
C40 C45 C44 121.8(17) . . ?
C40 C45 H45 119.1 . . ?
C44 C45 H45 119.1 . . ?
P3 C46 P4 114.9(8) . . ?
P3 C46 H46A 108.5 . . ?
P3 C46 H46B 108.5 . . ?
P4 C46 H46A 108.5 . . ?
P4 C46 H46B 108.5 . . ?
H46A C46 H46B 107.5 . . ?
C48 C47 H47 118.8 . . ?
C48 C47 C52 122.4(16) . . ?
C52 C47 H47 118.8 . . ?
C47 C48 P4 117.3(12) . . ?
C47 C48 C49 117.0(15) . . ?
C49 C48 P4 125.5(11) . . ?
C48 C49 H49 118.9 . . ?
C50 C49 C48 122.3(15) . . ?
C50 C49 H49 118.9 . . ?
C49 C50 H50 119.5 . . ?
C49 C50 C51 121.0(15) . . ?
C51 C50 H50 119.5 . . ?
C50 C51 H51 120.3 . . ?
C50 C51 C52 119.3(16) . . ?
C52 C51 H51 120.3 . . ?
C47 C52 H52 121.2 . . ?
C51 C52 C47 117.7(17) . . ?
C51 C52 H52 121.2 . . ?
C54 C53 H53 119.2 . . ?
C54 C53 C58 121.5(16) . . ?
C58 C53 H53 119.2 . . ?
C53 C54 P4 122.3(11) . . ?
C55 C54 P4 120.7(10) . . ?
C55 C54 C53 116.9(15) . . ?
C54 C55 H55 118.4 . . ?
C54 C55 C56 123.1(15) . . ?
C56 C55 H55 118.4 . . ?
C55 C56 H56 119.6 . . ?
C57 C56 C55 120.8(18) . . ?
C57 C56 H56 119.6 . . ?
C56 C57 H57 121.4 . . ?
C56 C57 C58 117.2(17) . . ?
C58 C57 H57 121.4 . . ?
C53 C58 C57 120.4(16) . . ?
C53 C58 H58 119.8 . . ?
C57 C58 H58 119.8 . . ?
C60 C59 P6 124.6(11) . . ?
C60 C59 C64 118.6(13) . . ?
C64 C59 P6 116.8(10) . . ?
C59 C60 H60 119.2 . . ?
C59 C60 C61 121.6(15) . . ?
C61 C60 H60 119.2 . . ?
C60 C61 H61 120.6 . . ?
C62 C61 C60 118.8(15) . . ?
C62 C61 H61 120.6 . . ?
C61 C62 H62 119.6 . . ?
C61 C62 C63 120.8(14) . . ?
C63 C62 H62 119.6 . . ?
C62 C63 H63 120.5 . . ?
C64 C63 C62 118.9(14) . . ?
C64 C63 H63 120.5 . . ?
C59 C64 H64 119.5 . . ?
C63 C64 C59 121.0(14) . . ?
C63 C64 H64 119.5 . . ?
C66 C65 P6 118.5(10) . . ?
C70 C65 P6 123.9(9) . . ?
C70 C65 C66 117.4(13) . . ?
C65 C66 H66 120.0 . . ?
C67 C66 C65 120.1(14) . . ?
C67 C66 H66 120.0 . . ?
C66 C67 H67 119.6 . . ?
C68 C67 C66 120.8(15) . . ?
C68 C67 H67 119.6 . . ?
C67 C68 H68 120.0 . . ?
C67 C68 C69 120.0(14) . . ?
C69 C68 H68 120.0 . . ?
C68 C69 H69 120.7 . . ?
C70 C69 C68 118.5(13) . . ?
C70 C69 H69 120.7 . . ?
C65 C70 H70 118.6 . . ?
C69 C70 C65 122.9(13) . . ?
C69 C70 H70 118.6 . . ?
P5 C71 P6 113.6(7) . . ?
P5 C71 H71A 108.8 . . ?
P5 C71 H71B 108.8 . . ?
P6 C71 H71A 108.8 . . ?
P6 C71 H71B 108.8 . . ?
H71A C71 H71B 107.7 . . ?
C72 C77 P5 116.3(9) . . ?
C72 C77 C76 120.0 . . ?
C76 C77 P5 123.7(9) . . ?
C77 C72 H72 120.0 . . ?
C77 C72 C73 120.0 . . ?
C73 C72 H72 120.0 . . ?
C72 C73 H73 120.0 . . ?
C74 C73 C72 120.0 . . ?
C74 C73 H73 120.0 . . ?
C73 C74 H74 120.0 . . ?
C73 C74 C75 120.0 . . ?
C75 C74 H74 120.0 . . ?
C74 C75 H75 120.0 . . ?
C76 C75 C74 120.0 . . ?
C76 C75 H75 120.0 . . ?
C77 C76 H76 120.0 . . ?
C75 C76 C77 120.0 . . ?
C75 C76 H76 120.0 . . ?
C78 C79 H79 120.0 . . ?
C78 C79 C80 120.0 . . ?
C80 C79 H79 120.0 . . ?
C79 C78 H78 120.0 . . ?
C83 C78 C79 120.0 . . ?
C83 C78 H78 120.0 . . ?
C78 C83 P5 116.9(7) . . ?
C78 C83 C82 120.0 . . ?
C82 C83 P5 123.1(7) . . ?
C83 C82 H82 120.0 . . ?
C81 C82 C83 120.0 . . ?
C81 C82 H82 120.0 . . ?
C82 C81 H81 120.0 . . ?
C80 C81 C82 120.0 . . ?
C80 C81 H81 120.0 . . ?
C79 C80 H80 120.0 . . ?
C81 C80 C79 120.0 . . ?
C81 C80 H80 120.0 . . ?
H84A C84 H84B 109.5 . . ?
H84A C84 H84C 109.5 . . ?
H84B C84 H84C 109.5 . . ?
C85 C84 H84A 109.5 . . ?
C85 C84 H84B 109.5 . . ?
C85 C84 H84C 109.5 . . ?
O1 C85 C84 120(3) . . ?
N1 C85 O1 127(4) . . ?
N1 C85 C84 112(3) . . ?
N1 C86 H86A 109.5 . . ?
N1 C86 H86B 109.5 . . ?
N1 C86 H86C 109.5 . . ?
H86A C86 H86B 109.5 . . ?
H86A C86 H86C 109.5 . . ?
H86B C86 H86C 109.5 . . ?
N1 C87 H87A 109.5 . . ?
N1 C87 H87B 109.5 . . ?
N1 C87 H87C 109.5 . . ?
H87A C87 H87B 109.5 . . ?
H87A C87 H87C 109.5 . . ?
H87B C87 H87C 109.5 . . ?
H88A C88 H88B 109.5 . . ?
H88A C88 H88C 109.5 . . ?
H88B C88 H88C 109.5 . . ?
C89 C88 H88A 109.5 . . ?
C89 C88 H88B 109.5 . . ?
C89 C88 H88C 109.5 . . ?
O2 C89 C88 117(2) . . ?
N2 C89 O2 131(3) . . ?
N2 C89 C88 112(3) . . ?
N2 C90 H90A 109.5 . . ?
N2 C90 H90B 109.5 . . ?
N2 C90 H90C 109.5 . . ?
H90A C90 H90B 109.5 . . ?
H90A C90 H90C 109.5 . . ?
H90B C90 H90C 109.5 . . ?
N2 C91 H91A 108.3 . . ?
N2 C91 H91B 114.2 . . ?
N2 C91 H91C 105.8 . . ?
H91A C91 H91B 109.5 . . ?
H91A C91 H91C 109.5 . . ?
H91B C91 H91C 109.5 . . ?
B2 B1 S1 121.8(8) . . ?
B2 B1 B3 61.3(8) . . ?
B3 B1 S1 122.5(9) . . ?
B4 B1 S1 119.8(9) . . ?
B4 B1 B2 59.1(8) . . ?
B4 B1 B3 109.0(11) . . ?
B4 B1 B5 109.3(10) . . ?
B4 B1 B9 60.0(9) . . ?
B5 B1 S1 123.1(10) . . ?
B5 B1 B2 106.8(11) . . ?
B5 B1 B3 57.7(8) . . ?
B9 B1 S1 121.2(10) . . ?
B9 B1 B2 106.9(10) . . ?
B9 B1 B3 108.1(10) . . ?
B9 B1 B5 62.0(8) . . ?
B1 B2 S2 123.2(9) . . ?
B1 B2 B3 59.8(8) . . ?
B3 B2 S2 119.3(9) . . ?
B4 B2 S2 124.6(9) . . ?
B4 B2 B1 58.7(9) . . ?
B4 B2 B3 107.5(10) . . ?
B4 B2 B6 109.5(10) . . ?
B6 B2 S2 118.9(10) . . ?
B6 B2 B1 107.3(9) . . ?
B6 B2 B3 59.2(7) . . ?
B8 B2 S2 123.3(9) . . ?
B8 B2 B1 107.3(11) . . ?
B8 B2 B3 106.7(9) . . ?
B8 B2 B4 61.9(9) . . ?
B8 B2 B6 59.8(8) . . ?
B1 B3 S3 122.4(8) . . ?
B1 B3 B2 58.9(8) . . ?
B2 B3 S3 124.6(8) . . ?
B5 B3 S3 120.2(10) . . ?
B5 B3 B1 60.0(8) . . ?
B5 B3 B2 106.8(11) . . ?
B5 B3 B6 107.6(10) . . ?
B5 B3 B7 59.5(9) . . ?
B6 B3 S3 123.8(10) . . ?
B6 B3 B1 105.8(10) . . ?
B6 B3 B2 58.2(8) . . ?
B6 B3 B7 59.9(8) . . ?
B7 B3 S3 122.4(10) . . ?
B7 B3 B1 106.2(11) . . ?
B7 B3 B2 105.4(10) . . ?
C1 B4 B1 102.0(11) . . ?
C1 B4 B2 98.7(12) . . ?
C1 B4 H4A 129.1 . . ?
C1 B4 B8 53.9(11) . . ?
C1 B4 B9 59.1(11) . . ?
B1 B4 B2 62.2(8) . . ?
B1 B4 H4A 121.8 . . ?
B1 B4 B8 107.1(10) . . ?
B1 B4 B9 60.6(9) . . ?
B2 B4 H4A 123.0 . . ?
B2 B4 B8 58.0(8) . . ?
B2 B4 B9 109.8(11) . . ?
B8 B4 H4A 124.0 . . ?
B9 B4 H4A 120.0 . . ?
B9 B4 B8 106.4(11) . . ?
B1 B5 H5A 121.8 . . ?
B1 B5 B9 58.6(8) . . ?
B3 B5 B1 62.4(8) . . ?
B3 B5 H5A 120.8 . . ?
B3 B5 B7 61.8(9) . . ?
B3 B5 B9 109.2(11) . . ?
B7 B5 B1 109.8(12) . . ?
B7 B5 H5A 121.7 . . ?
B7 B5 B9 106.6(11) . . ?
B9 B5 H5A 121.8 . . ?
B10 B5 B1 102.9(12) . . ?
B10 B5 B3 103.1(13) . . ?
B10 B5 H5A 127.3 . . ?
B10 B5 B7 55.2(11) . . ?
B10 B5 B9 58.9(10) . . ?
C2 B6 B2 102.8(12) . . ?
C2 B6 B3 101.2(12) . . ?
C2 B6 H6A 127.9 . . ?
C2 B6 B7 54.5(9) . . ?
B2 B6 B3 62.7(8) . . ?
B2 B6 H6A 121.6 . . ?
B2 B6 B7 109.2(11) . . ?
B3 B6 H6A 121.9 . . ?
B3 B6 B7 60.2(8) . . ?
B7 B6 H6A 122.5 . . ?
B8 B6 C2 59.3(10) . . ?
B8 B6 B2 58.6(8) . . ?
B8 B6 B3 108.6(11) . . ?
B8 B6 H6A 121.7 . . ?
B8 B6 B7 106.3(11) . . ?
C2 B7 B3 106.1(12) . . ?
C2 B7 B5 103.5(13) . . ?
C2 B7 B6 61.5(10) . . ?
C2 B7 H7A 124.9 . . ?
B3 B7 H7A 122.5 . . ?
B5 B7 B3 58.7(8) . . ?
B5 B7 B6 106.9(11) . . ?
B5 B7 H7A 122.4 . . ?
B6 B7 B3 59.9(8) . . ?
B6 B7 H7A 121.9 . . ?
B10 B7 C2 52.6(11) . . ?
B10 B7 B3 105.4(13) . . ?
B10 B7 B5 61.3(11) . . ?
B10 B7 B6 103.5(12) . . ?
B10 B7 H7A 125.2 . . ?
C1 B8 C2 51.8(10) . . ?
C1 B8 B2 105.6(13) . . ?
C1 B8 B4 60.8(11) . . ?
C1 B8 B6 103.1(12) . . ?
C1 B8 H8A 126.1 . . ?
C2 B8 B4 102.9(12) . . ?
C2 B8 B6 60.7(10) . . ?
C2 B8 H8A 126.0 . . ?
B2 B8 C2 106.1(12) . . ?
B2 B8 B4 60.1(8) . . ?
B2 B8 B6 61.7(8) . . ?
B2 B8 H8A 121.5 . . ?
B4 B8 H8A 121.4 . . ?
B6 B8 B4 109.6(11) . . ?
B6 B8 H8A 120.8 . . ?
C1 B9 B1 101.1(12) . . ?
C1 B9 B4 59.2(10) . . ?
C1 B9 B5 99.0(12) . . ?
C1 B9 H9 128.1 . . ?
C1 B9 B10 53.0(10) . . ?
B1 B9 B5 59.4(8) . . ?
B1 B9 H9 124.3 . . ?
B4 B9 B1 59.4(8) . . ?
B4 B9 B5 106.7(11) . . ?
B4 B9 H9 121.8 . . ?
B5 B9 H9 124.1 . . ?
B10 B9 B1 102.3(12) . . ?
B10 B9 B4 103.0(12) . . ?
B10 B9 B5 57.4(10) . . ?
B10 B9 H9 126.5 . . ?
C1 B10 B5 111.0(13) . . ?
C1 B10 B7 111.2(16) . . ?
C1 B10 B9 62.3(12) . . ?
C1 B10 H10A 122.3 . . ?
C2 B10 C1 58.2(14) . . ?
C2 B10 B5 114.2(16) . . ?
C2 B10 B7 64.1(14) . . ?
C2 B10 B9 113.4(15) . . ?
C2 B10 H10A 119.1 . . ?
B5 B10 B9 63.6(10) . . ?
B5 B10 H10A 118.1 . . ?
B7 B10 B5 63.5(11) . . ?
B7 B10 B9 117.7(13) . . ?
B7 B10 H10A 116.4 . . ?
B9 B10 H10A 116.1 . . ?
S4 B11 B17 122.1(14) . . ?
B12 B11 S4 125.6(13) . . ?
B12 B11 B13 62.8(13) . . ?
B12 B11 B15 107.7(16) . . ?
B12 B11 B17 105.3(13) . . ?
B13 B11 S4 121.3(12) . . ?
B13 B11 B17 104.6(14) . . ?
B15 B11 S4 120.3(12) . . ?
B15 B11 B13 60.0(12) . . ?
B15 B11 B17 55.3(12) . . ?
B16 B11 S4 125.5(16) . . ?
B16 B11 B12 58.5(11) . . ?
B16 B11 B13 107.8(15) . . ?
B16 B11 B15 103.3(14) . . ?
B16 B11 B17 58.9(11) . . ?
S6 B12 B13 116.1(11) . . ?
B11 B12 S6 117.2(12) . . ?
B11 B12 B13 59.8(12) . . ?
B14 B12 S6 120.2(15) . . ?
B14 B12 B11 109.2(16) . . ?
B14 B12 B13 59.9(12) . . ?
B16 B12 S6 126.1(16) . . ?
B16 B12 B11 60.4(11) . . ?
B16 B12 B13 107.0(14) . . ?
B16 B12 B14 108.5(16) . . ?
B16 B12 B19 59.4(12) . . ?
B19 B12 S6 127.9(14) . . ?
B19 B12 B11 108.6(14) . . ?
B19 B12 B13 107.5(15) . . ?
B19 B12 B14 60.8(14) . . ?
S5 B13 B11 121.7(11) . . ?
S5 B13 B12 123.1(11) . . ?
S5 B13 B14 122.5(15) . . ?
S5 B13 B20 126.6(15) . . ?
B11 B13 B12 57.4(11) . . ?
B11 B13 B20 105.8(15) . . ?
B14 B13 B11 104.7(16) . . ?
B14 B13 B12 56.9(12) . . ?
B14 B13 B20 58.6(12) . . ?
B15 B13 S5 125.0(13) . . ?
B15 B13 B11 59.1(12) . . ?
B15 B13 B12 103.0(15) . . ?
B15 B13 B14 106.6(15) . . ?
B15 B13 B20 60.3(11) . . ?
B20 B13 B12 101.7(15) . . ?
B12 B14 B13 63.2(12) . . ?
B12 B14 H14A 125.1 . . ?
B12 B14 B19 58.8(13) . . ?
B12 B14 B20 108.4(17) . . ?
B13 B14 H14A 119.1 . . ?
B18 B14 B12 91(2) . . ?
B18 B14 B13 104(2) . . ?
B18 B14 H14A 132.3 . . ?
B18 B14 B19 44.1(16) . . ?
B18 B14 B20 63.3(18) . . ?
B19 B14 B13 108.5(18) . . ?
B19 B14 H14A 127.0 . . ?
B19 B14 B20 102.4(18) . . ?
B20 B14 B13 61.1(12) . . ?
B20 B14 H14A 119.7 . . ?
C4 B15 B11 109.0(17) . . ?
C4 B15 B13 101.8(17) . . ?
C4 B15 H15 126.0 . . ?
C4 B15 B17 63.1(16) . . ?
C4 B15 B20 50.1(15) . . ?
B11 B15 B13 60.9(11) . . ?
B11 B15 H15 119.2 . . ?
B11 B15 B20 107.2(14) . . ?
B13 B15 H15 121.6 . . ?
B13 B15 B20 60.5(11) . . ?
B17 B15 B11 64.3(12) . . ?
B17 B15 B13 112.5(15) . . ?
B17 B15 H15 117.9 . . ?
B17 B15 B20 105.0(16) . . ?
B20 B15 H15 126.4 . . ?
C3 B16 B11 108.3(17) . . ?
C3 B16 B12 105.6(19) . . ?
C3 B16 H16A 124.3 . . ?
C3 B16 B17 58.9(13) . . ?
C3 B16 B19 57.6(14) . . ?
B11 B16 H16A 119.4 . . ?
B11 B16 B17 63.1(12) . . ?
B12 B16 B11 61.1(12) . . ?
B12 B16 H16A 121.3 . . ?
B12 B16 B17 110.7(16) . . ?
B17 B16 H16A 120.2 . . ?
B19 B16 B11 109.8(17) . . ?
B19 B16 B12 60.3(12) . . ?
B19 B16 H16A 122.2 . . ?
B19 B16 B17 107.6(16) . . ?
C3 B17 C4 59.1(15) . . ?
C3 B17 B11 102.7(16) . . ?
C3 B17 B16 56.9(13) . . ?
C3 B17 H17A 123.9 . . ?
C4 B17 B11 101.9(17) . . ?
C4 B17 B16 102.5(17) . . ?
C4 B17 H17A 125.7 . . ?
B11 B17 H17A 124.8 . . ?
B15 B17 C3 106.1(19) . . ?
B15 B17 C4 57.2(14) . . ?
B15 B17 B11 60.4(12) . . ?
B15 B17 B16 106.7(15) . . ?
B15 B17 H17A 121.7 . . ?
B16 B17 B11 58.0(11) . . ?
B16 B17 H17A 124.1 . . ?
C3 B18 C4 69(3) . . ?
C3 B18 B14 127(3) . . ?
C3 B18 H18A 105.7 . . ?
C3 B18 B19 77(3) . . ?
C3 B18 B20 113(3) . . ?
C4 B18 B14 104(3) . . ?
C4 B18 H18A 122.3 . . ?
C4 B18 B20 49.5(18) . . ?
B14 B18 H18A 119.3 . . ?
B14 B18 B20 59.2(18) . . ?
B19 B18 C4 129(3) . . ?
B19 B18 B14 68(2) . . ?
B19 B18 H18A 102.5 . . ?
B19 B18 B20 120(3) . . ?
B20 B18 H18A 126.8 . . ?
C3 B19 B12 107.0(17) . . ?
C3 B19 B14 107.3(18) . . ?
C3 B19 B16 59.4(14) . . ?
C3 B19 H19A 125.6 . . ?
B12 B19 B14 60.4(13) . . ?
B12 B19 H19A 120.5 . . ?
B14 B19 H19A 118.1 . . ?
B16 B19 B12 60.2(12) . . ?
B16 B19 B14 108.8(16) . . ?
B16 B19 H19A 123.9 . . ?
B18 B19 C3 50(2) . . ?
B18 B19 B12 110(3) . . ?
B18 B19 B14 67(2) . . ?
B18 B19 B16 101(2) . . ?
B18 B19 H19A 123.8 . . ?
C4 B20 B13 107.6(19) . . ?
C4 B20 B14 110(2) . . ?
C4 B20 B15 58.5(15) . . ?
C4 B20 B18 58(2) . . ?
C4 B20 H20A 120.5 . . ?
B13 B20 B18 99.2(19) . . ?
B13 B20 H20A 123.7 . . ?
B14 B20 B13 60.3(12) . . ?
B14 B20 B15 107.0(15) . . ?
B14 B20 B18 57.4(18) . . ?
B14 B20 H20A 120.3 . . ?
B15 B20 B13 59.2(11) . . ?
B15 B20 B18 97(2) . . ?
B15 B20 H20A 125.4 . . ?
B18 B20 H20A 129.8 . . ?
B22 B21 S7 120.1(10) . . ?
B22 B21 B24 60.4(9) . . ?
B23 B21 S7 124.4(11) . . ?
B23 B21 B22 59.9(11) . . ?
B23 B21 B24 108.8(12) . . ?
B23 B21 B26 110.3(11) . . ?
B24 B21 S7 117.0(9) . . ?
B25 B21 S7 123.5(12) . . ?
B25 B21 B22 109.4(12) . . ?
B25 B21 B23 60.9(10) . . ?
B25 B21 B24 109.9(12) . . ?
B25 B21 B26 60.9(9) . . ?
B26 B21 S7 118.2(10) . . ?
B26 B21 B22 110.5(12) . . ?
B26 B21 B24 61.6(9) . . ?
C6 B22 B21 103.3(15) . . ?
C6 B22 H22A 125.8 . . ?
C6 B22 B23 59.1(12) . . ?
C6 B22 B24 103.3(13) . . ?
C6 B22 B29 57.6(12) . . ?
B21 B22 H22A 122.9 . . ?
B21 B22 B24 61.0(9) . . ?
B21 B22 B29 106.4(13) . . ?
B23 B22 B21 59.6(10) . . ?
B23 B22 H22A 120.8 . . ?
B23 B22 B24 109.1(13) . . ?
B23 B22 B29 107.5(14) . . ?
B24 B22 H22A 122.2 . . ?
B29 B22 H22A 122.9 . . ?
B29 B22 B24 58.6(10) . . ?
C6 B23 B21 102.3(14) . . ?
C6 B23 B22 56.8(12) . . ?
C6 B23 H23 123.9 . . ?
C6 B23 B25 104.6(14) . . ?
B21 B23 B22 60.5(9) . . ?
B21 B23 H23 125.4 . . ?
B21 B23 B25 58.5(9) . . ?
B22 B23 H23 121.0 . . ?
B22 B23 B25 107.9(12) . . ?
B25 B23 H23 123.9 . . ?
B30 B23 C6 62.9(14) . . ?
B30 B23 B21 101.7(14) . . ?
B30 B23 B22 108.2(15) . . ?
B30 B23 H23 123.4 . . ?
B30 B23 B25 54.8(12) . . ?
S8 B24 B26 118.9(9) . . ?
B21 B24 S8 122.8(10) . . ?
B21 B24 B26 57.8(9) . . ?
B22 B24 S8 125.2(12) . . ?
B22 B24 B21 58.7(9) . . ?
B22 B24 B26 106.0(12) . . ?
B27 B24 S8 120.6(11) . . ?
B27 B24 B21 105.6(13) . . ?
B27 B24 B22 107.9(12) . . ?
B27 B24 B26 60.2(10) . . ?
B27 B24 B29 60.1(11) . . ?
B29 B24 S8 124.9(13) . . ?
B29 B24 B21 106.1(12) . . ?
B29 B24 B22 60.5(10) . . ?
B29 B24 B26 107.5(13) . . ?
B21 B25 B23 60.6(10) . . ?
B21 B25 H25A 121.4 . . ?
B21 B25 B26 60.7(9) . . ?
B21 B25 B28 108.5(14) . . ?
B23 B25 H25A 121.3 . . ?
B23 B25 B26 109.8(14) . . ?
B23 B25 B28 107.1(15) . . ?
B26 B25 H25A 120.2 . . ?
B26 B25 B28 61.5(9) . . ?
B28 B25 H25A 122.2 . . ?
B30 B25 B21 107.2(17) . . ?
B30 B25 B23 59.7(13) . . ?
B30 B25 H25A 123.2 . . ?
B30 B25 B26 107.8(16) . . ?
B30 B25 B28 57.8(13) . . ?
S9 B26 B24 122.8(9) . . ?
B21 B26 S9 126.2(11) . . ?
B21 B26 B24 60.6(9) . . ?
B21 B26 B25 58.4(9) . . ?
B21 B26 B27 105.7(13) . . ?
B21 B26 B28 105.2(11) . . ?
B25 B26 S9 123.8(12) . . ?
B25 B26 B24 107.1(13) . . ?
B25 B26 B27 107.4(13) . . ?
B25 B26 B28 59.6(9) . . ?
B27 B26 S9 119.8(11) . . ?
B27 B26 B24 57.5(10) . . ?
B27 B26 B28 60.0(11) . . ?
B28 B26 S9 121.0(12) . . ?
B28 B26 B24 105.5(13) . . ?
C5 B27 B24 104.3(15) . . ?
C5 B27 B26 105.2(15) . . ?
C5 B27 H27A 126.0 . . ?
C5 B27 B28 58.3(15) . . ?
C5 B27 B29 56.6(14) . . ?
B24 B27 B26 62.3(9) . . ?
B24 B27 H27A 121.0 . . ?
B24 B27 B28 109.7(12) . . ?
B24 B27 B29 60.4(10) . . ?
B26 B27 H27A 120.7 . . ?
B26 B27 B28 60.5(10) . . ?
B28 B27 H27A 121.6 . . ?
B29 B27 B26 109.5(12) . . ?
B29 B27 H27A 122.4 . . ?
B29 B27 B28 106.3(14) . . ?
C5 B28 B25 105.6(16) . . ?
C5 B28 B26 101.0(15) . . ?
C5 B28 B27 53.9(13) . . ?
C5 B28 H28A 123.7 . . ?
B25 B28 B26 58.8(9) . . ?
B25 B28 B27 106.3(13) . . ?
B25 B28 H28A 124.0 . . ?
B26 B28 H28A 125.6 . . ?
B27 B28 B26 59.5(10) . . ?
B27 B28 H28A 122.9 . . ?
B30 B28 C5 66.3(16) . . ?
B30 B28 B25 55.0(12) . . ?
B30 B28 B26 103.3(15) . . ?
B30 B28 B27 108.5(18) . . ?
B30 B28 H28A 121.2 . . ?
C5 B29 C6 61.3(14) . . ?
C5 B29 B22 105.5(16) . . ?
C5 B29 B24 103.1(16) . . ?
C5 B29 B27 56.0(13) . . ?
C5 B29 H29 124.2 . . ?
C6 B29 B22 56.4(10) . . ?
C6 B29 B24 104.2(13) . . ?
C6 B29 B27 105.5(16) . . ?
C6 B29 H29 123.6 . . ?
B22 B29 H29 122.2 . . ?
B24 B29 B22 60.9(9) . . ?
B24 B29 H29 123.6 . . ?
B27 B29 B22 107.8(13) . . ?
B27 B29 B24 59.5(10) . . ?
B27 B29 H29 122.9 . . ?
C5 B30 H30A 126.9 . . ?
C6 B30 C5 55.6(15) . . ?
C6 B30 H30A 125.0 . . ?
B23 B30 C5 105.2(19) . . ?
B23 B30 C6 58.7(14) . . ?
B23 B30 H30A 117.7 . . ?
B25 B30 C5 108.0(17) . . ?
B25 B30 C6 109.6(19) . . ?
B25 B30 B23 65.6(14) . . ?
B25 B30 B28 67.2(14) . . ?
B25 B30 H30A 117.0 . . ?
B28 B30 C5 57.5(15) . . ?
B28 B30 C6 106.7(19) . . ?
B28 B30 B23 119.1(18) . . ?
B28 B30 H30A 116.8 . . ?
B32 B31 S10 120.5(12) . . ?
B32 B31 B34 59.5(11) . . ?
B33 B31 S10 120.5(13) . . ?
B33 B31 B32 62.7(13) . . ?
B33 B31 B34 110.0(17) . . ?
B33 B31 B35 110.3(16) . . ?
B33 B31 B40 59.3(14) . . ?
B34 B31 S10 120.9(12) . . ?
B35 B31 S10 120.0(15) . . ?
B35 B31 B32 109.5(16) . . ?
B35 B31 B34 60.5(11) . . ?
B40 B31 S10 122.5(14) . . ?
B40 B31 B32 108.8(17) . . ?
B40 B31 B34 108.1(16) . . ?
B40 B31 B35 61.0(13) . . ?
B31 B32 S12 121.3(13) . . ?
B31 B32 B33 56.7(12) . . ?
B33 B32 S12 121.6(15) . . ?
B34 B32 S12 122.0(12) . . ?
B34 B32 B31 60.4(12) . . ?
B34 B32 B33 106.0(17) . . ?
B34 B32 B38 106.8(18) . . ?
B37 B32 S12 124.7(15) . . ?
B37 B32 B31 106.8(17) . . ?
B37 B32 B33 106.4(16) . . ?
B37 B32 B34 60.2(13) . . ?
B37 B32 B38 59.0(13) . . ?
B38 B32 S12 124.4(17) . . ?
B38 B32 B31 104.5(17) . . ?
B38 B32 B33 59.6(13) . . ?
B31 B33 B32 60.6(11) . . ?
B31 B33 H33A 121.8 . . ?
B31 B33 B38 107.1(16) . . ?
B32 B33 H33A 122.6 . . ?
B38 B33 B32 59.1(13) . . ?
B38 B33 H33A 123.2 . . ?
B39 B33 B31 104(2) . . ?
B39 B33 B32 102(2) . . ?
B39 B33 H33A 126.7 . . ?
B39 B33 B38 56.6(18) . . ?
B39 B33 B40 57.7(18) . . ?
B40 B33 B31 61.3(14) . . ?
B40 B33 B32 108.8(17) . . ?
B40 B33 H33A 121.3 . . ?
B40 B33 B38 106(2) . . ?
B31 B34 S11 122.4(12) . . ?
B32 B34 S11 120.7(13) . . ?
B32 B34 B31 60.2(11) . . ?
B32 B34 B35 108.4(15) . . ?
B32 B34 B37 59.6(11) . . ?
B35 B34 S11 121.3(13) . . ?
B35 B34 B31 58.5(12) . . ?
B36 B34 S11 123.9(15) . . ?
B36 B34 B31 106.2(17) . . ?
B36 B34 B32 106.2(16) . . ?
B36 B34 B35 62.1(14) . . ?
B36 B34 B37 57.7(14) . . ?
B37 B34 S11 123.1(14) . . ?
B37 B34 B31 106.1(14) . . ?
B37 B34 B35 108.1(15) . . ?
C8 B35 B31 99(2) . . ?
C8 B35 B34 99.7(18) . . ?
C8 B35 H35A 129.3 . . ?
C8 B35 B36 56.3(15) . . ?
C8 B35 B40 55.1(15) . . ?
B31 B35 B34 60.9(12) . . ?
B31 B35 H35A 123.9 . . ?
B31 B35 B36 105(2) . . ?
B31 B35 B40 59.5(13) . . ?
B34 B35 H35A 123.1 . . ?
B34 B35 B36 57.6(13) . . ?
B36 B35 H35A 124.3 . . ?
B40 B35 B34 107(2) . . ?
B40 B35 H35A 123.0 . . ?
B40 B35 B36 104(2) . . ?
C7 B36 C8 53.8(16) . . ?
C7 B36 B34 110(2) . . ?
C7 B36 B35 106(2) . . ?
C7 B36 H36A 122.1 . . ?
C7 B36 B37 62.5(19) . . ?
C8 B36 B34 104(2) . . ?
C8 B36 B35 59.0(15) . . ?
C8 B36 H36A 127.9 . . ?
C8 B36 B37 103(2) . . ?
B34 B36 B35 60.3(13) . . ?
B34 B36 H36A 120.8 . . ?
B35 B36 H36A 121.1 . . ?
B37 B36 B34 62.4(14) . . ?
B37 B36 B35 110(2) . . ?
B37 B36 H36A 120.3 . . ?
C7 B37 B32 107.7(17) . . ?
C7 B37 B34 102.1(18) . . ?
C7 B37 B36 54.2(15) . . ?
C7 B37 H37A 124.9 . . ?
C7 B37 B38 62.5(16) . . ?
B32 B37 B34 60.2(12) . . ?
B32 B37 H37A 120.6 . . ?
B34 B37 H37A 123.4 . . ?
B36 B37 B32 108.5(19) . . ?
B36 B37 B34 59.9(14) . . ?
B36 B37 H37A 123.2 . . ?
B36 B37 B38 108(2) . . ?
B38 B37 B32 61.0(12) . . ?
B38 B37 B34 108.3(16) . . ?
B38 B37 H37A 119.8 . . ?
C7 B38 B32 102.8(18) . . ?
C7 B38 B33 103(2) . . ?
C7 B38 H38A 125.8 . . ?
B32 B38 B33 61.3(12) . . ?
B32 B38 H38A 123.2 . . ?
B33 B38 H38A 122.5 . . ?
B37 B38 C7 57.0(15) . . ?
B37 B38 B32 60.0(13) . . ?
B37 B38 B33 108.5(16) . . ?
B37 B38 H38A 122.1 . . ?
B39 B38 C7 58.2(18) . . ?
B39 B38 B32 104(2) . . ?
B39 B38 B33 56.3(16) . . ?
B39 B38 B37 105(2) . . ?
B39 B38 H38A 125.0 . . ?
C7 B39 H39A 120.9 . . ?
C8 B39 C7 54.3(18) . . ?
C8 B39 B33 113(2) . . ?
C8 B39 B38 111(3) . . ?
C8 B39 H39A 123.6 . . ?
C8 B39 B40 62(2) . . ?
B33 B39 C7 117(2) . . ?
B33 B39 B38 67.2(19) . . ?
B33 B39 H39A 114.6 . . ?
B38 B39 C7 65.6(19) . . ?
B38 B39 H39A 113.6 . . ?
B40 B39 C7 110(3) . . ?
B40 B39 B33 64.1(18) . . ?
B40 B39 B38 120(2) . . ?
B40 B39 H39A 117.1 . . ?
C8 B40 B31 103.2(17) . . ?
C8 B40 B33 104(2) . . ?
C8 B40 B35 60.8(15) . . ?
C8 B40 H40A 125.0 . . ?
B31 B40 B35 59.6(12) . . ?
B31 B40 H40A 124.7 . . ?
B33 B40 B31 59.5(12) . . ?
B33 B40 B35 109.3(17) . . ?
B33 B40 H40A 122.3 . . ?
B35 B40 H40A 120.1 . . ?
B39 B40 C8 56.3(18) . . ?
B39 B40 B31 103(2) . . ?
B39 B40 B33 58.2(18) . . ?
B39 B40 B35 107(2) . . ?
B39 B40 H40A 125.0 . . ?

loop_
_geom_bond_atom_site_label_1
_geom_bond_atom_site_label_2
_geom_bond_distance
_geom_bond_site_symmetry_2
_geom_bond_publ_flag
Ag1 Ag1 2.9855(16) 6_765 ?
Ag1 Ag2 3.0262(14) . ?
Ag1 Ag3 2.9229(12) 6_765 ?
Ag1 Ag4 2.9803(13) . ?
Ag1 Ag7 3.3792(13) . ?
Ag1 Ag10 3.2127(13) . ?
Ag1 S1 2.524(3) 6_765 ?
Ag1 S3 2.515(3) . ?
Ag2 Ag5 2.9606(10) . ?
Ag2 Ag5 2.9607(10) 6_765 ?
Ag2 Ag15 3.3149(16) 6_765 ?
Ag2 Ag15 3.3149(16) . ?
Ag2 S2 2.504(3) 6_765 ?
Ag2 S2 2.504(3) . ?
Ag3 Ag8 2.8760(13) 6_765 ?
Ag3 Ag9 3.3256(15) 6_765 ?
Ag3 Ag10 3.0333(15) 6_765 ?
Ag3 Ag12 3.0528(15) 6_765 ?
Ag3 S2 2.461(3) . ?
Ag3 S7 2.531(3) 6_765 ?
Ag3 S8 2.685(4) 6_765 ?
Ag4 Ag7 2.9501(14) . ?
Ag4 Ag11 3.3770(14) . ?
Ag4 Ag14 2.9568(15) . ?
Ag4 Ag16 2.995(10) . ?
Ag4 Ag16 3.081(10) 6_765 ?
Ag4 S1 2.448(3) . ?
Ag4 S5 2.597(3) . ?
Ag4 S6 2.561(4) . ?
Ag5 Ag12 3.0530(15) . ?
Ag5 Ag13 2.9226(13) . ?
Ag5 Ag15 3.0097(15) 6_765 ?
Ag5 S3 2.449(3) . ?
Ag5 S11 2.533(3) . ?
Ag5 S12 2.666(4) . ?
Ag6 Ag13 3.1039(16) . ?
Ag6 S3 2.568(3) . ?
Ag6 S7 2.561(3) . ?
Ag6 P4 2.422(3) . ?
Ag7 Ag10 2.9856(14) . ?
Ag7 S5 2.430(4) . ?
Ag7 S7 2.414(4) . ?
Ag8 Ag9 3.1325(17) . ?
Ag8 S8 2.579(4) . ?
Ag8 S9 2.534(4) . ?
Ag8 P6 2.387(3) . ?
Ag9 S2 2.557(3) 6_765 ?
Ag9 S11 2.575(4) . ?
Ag9 P5 2.417(3) . ?
Ag10 Ag11 3.3190(15) 6_765 ?
Ag10 S6 2.432(4) . ?
Ag10 S8 2.431(3) . ?
Ag11 Ag14 3.1084(16) . ?
Ag11 Ag16 3.251(6) . ?
Ag11 S1 2.572(3) . ?
Ag11 S6 2.571(4) 6_765 ?
Ag11 P1 2.420(4) . ?
Ag12 S9 2.440(4) . ?
Ag12 S10 2.439(4) . ?
Ag13 S10 2.527(4) . ?
Ag13 S12 2.605(4) . ?
Ag13 P3 2.406(3) . ?
Ag14 S4 2.506(4) . ?
Ag14 S5 2.611(4) . ?
Ag14 P2 2.390(4) . ?
Ag15 Ag15 3.084(3) 6_765 ?
Ag15 S11 2.408(4) . ?
Ag15 S12 2.431(4) 6_765 ?
Ag16 Ag16 0.557(12) 6_765 ?
Ag16 S4 2.389(13) . ?
Ag16 S4 2.635(13) 6_765 ?
Ag16 S6 2.623(10) 6_765 ?
S1 B1 1.873(15) . ?
S2 B2 1.892(14) . ?
S3 B3 1.849(15) . ?
S4 B11 1.84(2) . ?
S5 B13 1.80(2) . ?
S6 B12 1.86(2) . ?
S7 B21 1.869(18) . ?
S8 B24 1.834(19) . ?
S9 B26 1.833(19) . ?
S10 B31 1.93(2) . ?
S11 B34 1.85(2) . ?
S12 B32 1.89(3) . ?
P1 C21 1.833(15) . ?
P1 C23 1.807(16) . ?
P1 C29 1.796(17) . ?
P2 C9 1.766(16) . ?
P2 C15 1.803(10) . ?
P2 C21 1.798(14) . ?
P3 C34 1.806(15) . ?
P3 C41 1.833(15) . ?
P3 C46 1.812(15) . ?
P4 C46 1.813(14) . ?
P4 C48 1.809(16) . ?
P4 C54 1.825(15) . ?
P5 C71 1.820(14) . ?
P5 C77 1.821(13) . ?
P5 C83 1.802(9) . ?
P6 C59 1.841(14) . ?
P6 C65 1.818(13) . ?
P6 C71 1.847(15) . ?
O1 C85 1.30(4) . ?
O2 C89 1.29(3) . ?
N1 C85 1.24(4) . ?
N1 C86 1.56(3) . ?
N1 C87 1.44(3) . ?
N2 C89 1.14(3) . ?
N2 C90 1.57(4) . ?
N2 C91 1.38(3) . ?
C1 H1 1.1000 . ?
C1 C2 1.44(3) . ?
C1 B4 1.70(2) . ?
C1 B8 1.57(3) . ?
C1 B9 1.70(3) . ?
C1 B10 1.53(3) . ?
C2 H2 1.1000 . ?
C2 B6 1.73(2) . ?
C2 B7 1.61(3) . ?
C2 B8 1.71(2) . ?
C2 B10 1.42(3) . ?
C3 H3 1.1000 . ?
C3 C4 1.69(4) . ?
C3 B16 1.65(3) . ?
C3 B17 1.69(4) . ?
C3 B18 1.28(4) . ?
C3 B19 1.62(3) . ?
C4 H4 1.1000 . ?
C4 B15 1.64(3) . ?
C4 B17 1.74(4) . ?
C4 B18 1.64(5) . ?
C4 B20 1.48(4) . ?
C5 H5 1.1000 . ?
C5 C6 1.67(3) . ?
C5 B27 1.59(3) . ?
C5 B28 1.67(4) . ?
C5 B29 1.60(4) . ?
C5 B30 1.81(4) . ?
C6 H6 1.1000 . ?
C6 B22 1.65(3) . ?
C6 B23 1.69(3) . ?
C6 B29 1.67(3) . ?
C6 B30 1.76(4) . ?
C7 H7 1.1000 . ?
C7 C8 1.45(4) . ?
C7 B36 1.53(4) . ?
C7 B37 1.67(3) . ?
C7 B38 1.77(4) . ?
C7 B39 1.65(4) . ?
C8 H8 1.1000 . ?
C8 B35 1.71(3) . ?
C8 B36 1.66(4) . ?
C8 B39 1.51(4) . ?
C8 B40 1.61(4) . ?
C9 C10 1.424(19) . ?
C9 C14 1.36(2) . ?
C10 H10 0.9300 . ?
C10 C11 1.35(2) . ?
C11 H11 0.9300 . ?
C11 C12 1.27(3) . ?
C12 H12 0.9300 . ?
C12 C13 1.41(3) . ?
C13 H13 0.9300 . ?
C13 C14 1.39(3) . ?
C14 H14 0.9300 . ?
C16 H16 0.9300 . ?
C16 C17 1.3900 . ?
C16 C15 1.3900 . ?
C17 H17 0.9300 . ?
C17 C18 1.3900 . ?
C18 H18 0.9300 . ?
C18 C19 1.3900 . ?
C19 H19 0.9300 . ?
C19 C20 1.3900 . ?
C20 H20 0.9300 . ?
C20 C15 1.3900 . ?
C21 H21A 0.9700 . ?
C21 H21B 0.9700 . ?
C22 H22 0.9300 . ?
C22 C23 1.38(2) . ?
C22 C27 1.37(2) . ?
C23 C24 1.38(2) . ?
C24 H24 0.9300 . ?
C24 C25 1.41(3) . ?
C25 H25 0.9300 . ?
C25 C26 1.32(2) . ?
C26 H26 0.9300 . ?
C26 C27 1.33(2) . ?
C27 H27 0.9300 . ?
C28 H28 0.9300 . ?
C28 C29 1.37(3) . ?
C28 C33 1.39(3) . ?
C29 C30 1.41(2) . ?
C30 H30 0.9300 . ?
C30 C31 1.38(3) . ?
C31 H31 0.9300 . ?
C31 C32 1.27(3) . ?
C32 H32 0.9300 . ?
C32 C33 1.35(3) . ?
C33 H33 0.9300 . ?
C34 C35 1.38(2) . ?
C34 C39 1.404(19) . ?
C35 H35 0.9300 . ?
C35 C36 1.31(3) . ?
C36 H36 0.9300 . ?
C36 C37 1.39(3) . ?
C37 H37 0.9300 . ?
C37 C38 1.36(3) . ?
C38 H38 0.9300 . ?
C38 C39 1.36(2) . ?
C39 H39 0.9300 . ?
C40 H40 0.9300 . ?
C40 C41 1.366(19) . ?
C40 C45 1.35(3) . ?
C41 C42 1.40(2) . ?
C42 H42 0.9300 . ?
C42 C43 1.38(2) . ?
C43 H43 0.9300 . ?
C43 C44 1.34(3) . ?
C44 H44 0.9300 . ?
C44 C45 1.38(3) . ?
C45 H45 0.9300 . ?
C46 H46A 0.9700 . ?
C46 H46B 0.9700 . ?
C47 H47 0.9300 . ?
C47 C48 1.32(2) . ?
C47 C52 1.40(2) . ?
C48 C49 1.428(19) . ?
C49 H49 0.9300 . ?
C49 C50 1.30(2) . ?
C50 H50 0.9300 . ?
C50 C51 1.36(2) . ?
C51 H51 0.9300 . ?
C51 C52 1.40(2) . ?
C52 H52 0.9300 . ?
C53 H53 0.9300 . ?
C53 C54 1.366(19) . ?
C53 C58 1.38(2) . ?
C54 C55 1.335(17) . ?
C55 H55 0.9300 . ?
C55 C56 1.38(2) . ?
C56 H56 0.9300 . ?
C56 C57 1.346(18) . ?
C57 H57 0.9300 . ?
C57 C58 1.39(2) . ?
C58 H58 0.9300 . ?
C59 C60 1.352(18) . ?
C59 C64 1.387(18) . ?
C60 H60 0.9300 . ?
C60 C61 1.39(2) . ?
C61 H61 0.9300 . ?
C61 C62 1.34(2) . ?
C62 H62 0.9300 . ?
C62 C63 1.41(2) . ?
C63 H63 0.9300 . ?
C63 C64 1.351(19) . ?
C64 H64 0.9300 . ?
C65 C66 1.382(19) . ?
C65 C70 1.369(17) . ?
C66 H66 0.9300 . ?
C66 C67 1.36(2) . ?
C67 H67 0.9300 . ?
C67 C68 1.35(2) . ?
C68 H68 0.9300 . ?
C68 C69 1.38(2) . ?
C69 H69 0.9300 . ?
C69 C70 1.345(19) . ?
C70 H70 0.9300 . ?
C71 H71A 0.9700 . ?
C71 H71B 0.9700 . ?
C77 C72 1.3900 . ?
C77 C76 1.3900 . ?
C72 H72 0.9300 . ?
C72 C73 1.3900 . ?
C73 H73 0.9300 . ?
C73 C74 1.3900 . ?
C74 H74 0.9300 . ?
C74 C75 1.3900 . ?
C75 H75 0.9300 . ?
C75 C76 1.3900 . ?
C76 H76 0.9300 . ?
C79 H79 0.9300 . ?
C79 C78 1.3900 . ?
C79 C80 1.3900 . ?
C78 H78 0.9300 . ?
C78 C83 1.3900 . ?
C83 C82 1.3900 . ?
C82 H82 0.9300 . ?
C82 C81 1.3900 . ?
C81 H81 0.9300 . ?
C81 C80 1.3900 . ?
C80 H80 0.9300 . ?
C84 H84A 0.9600 . ?
C84 H84B 0.9600 . ?
C84 H84C 0.9600 . ?
C84 C85 1.59(4) . ?
C86 H86A 0.9600 . ?
C86 H86B 0.9600 . ?
C86 H86C 0.9600 . ?
C87 H87A 0.9600 . ?
C87 H87B 0.9600 . ?
C87 H87C 0.9600 . ?
C88 H88A 0.9600 . ?
C88 H88B 0.9600 . ?
C88 H88C 0.9600 . ?
C88 C89 1.55(4) . ?
C90 H90A 0.9600 . ?
C90 H90B 0.9600 . ?
C90 H90C 0.9600 . ?
C91 H91A 0.9596 . ?
C91 H91B 0.9591 . ?
C91 H91C 0.9596 . ?
B1 B2 1.79(2) . ?
B1 B3 1.81(2) . ?
B1 B4 1.73(2) . ?
B1 B5 1.77(2) . ?
B1 B9 1.75(2) . ?
B2 B3 1.834(19) . ?
B2 B4 1.74(2) . ?
B2 B6 1.75(2) . ?
B2 B8 1.70(2) . ?
B3 B5 1.72(2) . ?
B3 B6 1.77(2) . ?
B3 B7 1.780(18) . ?
B4 H4A 1.1000 . ?
B4 B8 1.77(2) . ?
B4 B9 1.74(2) . ?
B5 H5A 1.1000 . ?
B5 B7 1.74(3) . ?
B5 B9 1.81(2) . ?
B5 B10 1.71(2) . ?
B6 H6A 1.1000 . ?
B6 B7 1.77(2) . ?
B6 B8 1.72(2) . ?
B7 H7A 1.1000 . ?
B7 B10 1.60(3) . ?
B8 H8A 1.1000 . ?
B9 H9 1.1000 . ?
B9 B10 1.73(3) . ?
B10 H10A 1.1000 . ?
B11 B12 1.77(3) . ?
B11 B13 1.81(3) . ?
B11 B15 1.78(3) . ?
B11 B16 1.76(3) . ?
B11 B17 1.85(3) . ?
B12 B13 1.87(3) . ?
B12 B14 1.75(3) . ?
B12 B16 1.72(3) . ?
B12 B19 1.72(3) . ?
B13 B14 1.81(3) . ?
B13 B15 1.80(3) . ?
B13 B20 1.82(3) . ?
B14 H14A 1.1000 . ?
B14 B18 1.75(5) . ?
B14 B19 1.76(4) . ?
B14 B20 1.78(3) . ?
B15 H15 1.1000 . ?
B15 B17 1.69(3) . ?
B15 B20 1.82(3) . ?
B16 H16A 1.1000 . ?
B16 B17 1.77(3) . ?
B16 B19 1.71(3) . ?
B17 H17A 1.1000 . ?
B18 H18A 1.1000 . ?
B18 B19 1.32(4) . ?
B18 B20 1.85(5) . ?
B19 H19A 1.1000 . ?
B20 H20A 1.1000 . ?
B21 B22 1.78(3) . ?
B21 B23 1.77(2) . ?
B21 B24 1.83(2) . ?
B21 B25 1.73(2) . ?
B21 B26 1.77(2) . ?
B22 H22A 1.1000 . ?
B22 B23 1.77(3) . ?
B22 B24 1.81(2) . ?
B22 B29 1.81(3) . ?
B23 H23 1.1000 . ?
B23 B25 1.77(3) . ?
B23 B30 1.68(3) . ?
B24 B26 1.84(3) . ?
B24 B27 1.76(2) . ?
B24 B29 1.77(2) . ?
B25 H25A 1.1000 . ?
B25 B26 1.78(2) . ?
B25 B28 1.79(3) . ?
B25 B30 1.59(3) . ?
B26 B27 1.81(3) . ?
B26 B28 1.82(2) . ?
B27 H27A 1.1000 . ?
B27 B28 1.82(3) . ?
B27 B29 1.77(3) . ?
B28 H28A 1.1000 . ?
B28 B30 1.64(3) . ?
B29 H29 1.1000 . ?
B30 H30A 1.1000 . ?
B31 B32 1.78(3) . ?
B31 B33 1.70(3) . ?
B31 B34 1.78(3) . ?
B31 B35 1.74(3) . ?
B31 B40 1.73(3) . ?
B32 B33 1.81(3) . ?
B32 B34 1.76(3) . ?
B32 B37 1.75(3) . ?
B32 B38 1.77(3) . ?
B33 H33A 1.1000 . ?
B33 B38 1.78(4) . ?
B33 B39 1.61(4) . ?
B33 B40 1.70(4) . ?
B34 B35 1.77(3) . ?
B34 B36 1.72(3) . ?
B34 B37 1.76(3) . ?
B35 H35A 1.1000 . ?
B35 B36 1.80(4) . ?
B35 B40 1.76(3) . ?
B36 H36A 1.1000 . ?
B36 B37 1.68(4) . ?
B37 H37A 1.1000 . ?
B37 B38 1.74(3) . ?
B38 H38A 1.1000 . ?
B38 B39 1.61(4) . ?
B39 H39A 1.1000 . ?
B39 B40 1.60(4) . ?
B40 H40A 1.1000 . ?

loop_
_platon_squeeze_void_nr
_platon_squeeze_void_average_x
_platon_squeeze_void_average_y
_platon_squeeze_void_average_z
_platon_squeeze_void_volume
_platon_squeeze_void_count_electrons
_platon_squeeze_void_content
1 0.000 0.000 -0.003 8268 1918 ' '
2 0.189 0.556 0.200 8 0 ' '
3 0.367 0.811 0.533 7 0 ' '
4 0.444 0.633 0.867 7 0 ' '
5 0.556 0.189 0.800 8 0 ' '
6 0.633 0.444 0.133 7 0 ' '
7 0.811 0.367 0.467 8 0 ' '
